data_7016653
loop_
_publ_author_name
'Mart\'inez-Salvador, Sonia'
'Alonso, Pablo J.'
'Forni\'es, Juan'
'Mart\'in, Antonio'
'Menj\'on, Babil'

_publ_section_title
;
 Efficient and stereoselective syntheses of isomeric
 trifluoromethyl-platinum(iv) chlorides.
;
_journal_issue 40
_journal_name_full 'Dalton transactions (Cambridge, England : 2003)'
_journal_page_first 10440
_journal_page_last 10447
_journal_paper_doi 10.1039/c1dt10557d
_journal_volume 40
_journal_year 2011
_chemical_formula_sum 'C35.42 H72.83 Cl3.83 F9 N2 Pt'
_chemical_formula_weight 1028.77
_chemical_name_systematic
;
?
;
_space_group_IT_number 2
_symmetry_cell_setting triclinic
_symmetry_space_group_name_Hall '-P 1'
_symmetry_space_group_name_H-M 'P -1'
_atom_sites_solution_hydrogens geom
_atom_sites_solution_primary direct
_atom_sites_solution_secondary difmap
_audit_creation_method SHELXL-97
_cell_angle_alpha 113.165(2)
_cell_angle_beta 109.539(2)
_cell_angle_gamma 90.9200(10)
_cell_formula_units_Z 6
_cell_length_a 16.4722(3)
_cell_length_b 19.9500(3)
_cell_length_c 24.3205(5)
_cell_measurement_reflns_used 29355
_cell_measurement_temperature 100(2)
_cell_measurement_theta_max 28.9187
_cell_measurement_theta_min 4.1441
_cell_volume 6823.5(3)
_computing_cell_refinement
;
CrysAlis RED, Oxford Diffraction Ltd.,
Version 1.171.33.52 (release 06-11-2009 CrysAlis171 .NET)
(compiled Nov 6 2009,16:24:50)
;
_computing_data_collection
;
CrysAlis CCD, Oxford Diffraction Ltd.,
Version 1.171.33.52 (release 06-11-2009 CrysAlis171 .NET)
(compiled Nov 6 2009,16:24:50)
;
_computing_data_reduction
;
CrysAlis RED, Oxford Diffraction Ltd.,
Version 1.171.33.52 (release 06-11-2009 CrysAlis171 .NET)
(compiled Nov 6 2009,16:24:50)
;
_computing_structure_refinement 'SHELXL-97 (Sheldrick, 1997)'
_computing_structure_solution 'SHELXS-97 (Sheldrick, 1990)'
_diffrn_ambient_temperature 100(2)
_diffrn_detector_area_resol_mean 16.0655
_diffrn_measured_fraction_theta_full 0.995
_diffrn_measured_fraction_theta_max 0.996
_diffrn_measurement_details
;
1 omega 21.00 50.00 1.0000 60.0000
omega____ theta____ kappa____ phi______ frames
- -19.9615 77.0000 30.0000 29

2 omega -51.00 41.00 1.0000 60.0000
omega____ theta____ kappa____ phi______ frames
- -19.9615 77.0000 -90.0000 92

3 omega 19.00 52.00 1.0000 60.0000
omega____ theta____ kappa____ phi______ frames
- -19.9615 77.0000 -60.0000 33

4 omega -53.00 52.00 1.0000 60.0000
omega____ theta____ kappa____ phi______ frames
- -19.9615 77.0000 90.0000 105

5 omega -11.00 95.00 1.0000 60.0000
omega____ theta____ kappa____ phi______ frames
- 22.1490 77.0000 0.0000 106

6 omega -3.00 76.00 1.0000 60.0000
omega____ theta____ kappa____ phi______ frames
- 22.1490 77.0000 -175.0000 79

7 omega -93.00 12.00 1.0000 60.0000
omega____ theta____ kappa____ phi______ frames
- -19.9615 -37.0000 -60.0000 105

8 omega -92.00 13.00 1.0000 60.0000
omega____ theta____ kappa____ phi______ frames
- -19.9615 -77.0000 90.0000 105

9 omega -92.00 13.00 1.0000 60.0000
omega____ theta____ kappa____ phi______ frames
- -19.9615 -77.0000 -121.0000 105

10 omega 34.00 102.00 1.0000 60.0000
omega____ theta____ kappa____ phi______ frames
- 22.1490 179.0000 120.0000 68

11 omega 34.00 102.00 1.0000 60.0000
omega____ theta____ kappa____ phi______ frames
- 22.1490 179.0000 -90.0000 68

12 omega -53.00 -15.00 1.0000 60.0000
omega____ theta____ kappa____ phi______ frames
- -19.9615 77.0000 0.0000 38

;
_diffrn_measurement_device_type 'Xcalibur, Sapphire3'
_diffrn_measurement_method '\w scans'
_diffrn_orient_matrix_UB_11 -0.0032523162
_diffrn_orient_matrix_UB_12 0.0378308859
_diffrn_orient_matrix_UB_13 0.0149187106
_diffrn_orient_matrix_UB_21 -0.0087735655
_diffrn_orient_matrix_UB_22 -0.0063106567
_diffrn_orient_matrix_UB_23 0.0243756558
_diffrn_orient_matrix_UB_31 0.0454367920
_diffrn_orient_matrix_UB_32 0.0083107025
_diffrn_orient_matrix_UB_33 0.0187038779
_diffrn_radiation_monochromator graphite
_diffrn_radiation_source 'Enhance (Mo) X-ray Source'
_diffrn_radiation_type MoK\a
_diffrn_radiation_wavelength 0.71073
_diffrn_reflns_av_R_equivalents 0.0804
_diffrn_reflns_av_sigmaI/netI 0.1099
_diffrn_reflns_limit_h_max 20
_diffrn_reflns_limit_h_min -20
_diffrn_reflns_limit_k_max 24
_diffrn_reflns_limit_k_min -24
_diffrn_reflns_limit_l_max 29
_diffrn_reflns_limit_l_min -29
_diffrn_reflns_number 109252
_diffrn_reflns_theta_full 25.00
_diffrn_reflns_theta_max 26.00
_diffrn_reflns_theta_min 4.15
_exptl_absorpt_coefficient_mu 3.373
_exptl_absorpt_correction_T_max 0.7741
_exptl_absorpt_correction_T_min 0.5377
_exptl_absorpt_correction_type multi-scan
_exptl_absorpt_process_details
;
CrysAlis RED, Oxford Diffraction Ltd.,
Version 1.171.33.52 (release 06-11-2009 CrysAlis171 .NET)
(compiled Nov 6 2009,16:24:50)
Empirical absorption correction using spherical harmonics,
implemented in SCALE3 ABSPACK scaling algorithm.
;
_exptl_crystal_colour colourless
_exptl_crystal_density_diffrn 1.502
_exptl_crystal_density_method 'not measured'
_exptl_crystal_description block
_exptl_crystal_F_000 3141
_exptl_crystal_size_max 0.21
_exptl_crystal_size_mid 0.13
_exptl_crystal_size_min 0.08
_refine_diff_density_max 1.992
_refine_diff_density_min -1.354
_refine_diff_density_rms 0.148
_refine_ls_extinction_method none
_refine_ls_goodness_of_fit_ref 1.000
_refine_ls_hydrogen_treatment constr
_refine_ls_matrix_type full
_refine_ls_number_parameters 1639
_refine_ls_number_reflns 26713
_refine_ls_number_restraints 984
_refine_ls_restrained_S_all 1.190
_refine_ls_R_factor_all 0.0832
_refine_ls_R_factor_gt 0.0444
_refine_ls_shift/su_max 0.002
_refine_ls_shift/su_mean 0.000
_refine_ls_structure_factor_coef Fsqd
_refine_ls_weighting_details 'calc w=1/[\s^2^(Fo^2^)+(0.0350P)^2^+0.0000P] where P=(Fo^2^+2Fc^2^)/3'
_refine_ls_weighting_scheme calc
_refine_ls_wR_factor_gt 0.0881
_refine_ls_wR_factor_ref 0.0932
_reflns_number_gt 17235
_reflns_number_total 26713
_reflns_threshold_expression >2sigma(I)
_cod_data_source_file c1dt10557d.txt
_cod_data_source_block 6
_cod_original_cell_volume 6823.5(2)
_cod_original_sg_symbol_H-M P-1
_cod_database_code 7016653

loop_
_symmetry_equiv_pos_as_xyz
'x, y, z'
'-x, -y, -z'

loop_
_atom_site_label
_atom_site_type_symbol
_atom_site_fract_x
_atom_site_fract_y
_atom_site_fract_z
_atom_site_U_iso_or_equiv
_atom_site_adp_type
_atom_site_occupancy
_atom_site_symmetry_multiplicity
_atom_site_calc_flag
_atom_site_refinement_flags
_atom_site_disorder_assembly
_atom_site_disorder_group
Pt1 Pt 0.598371(19) 0.233323(16) 0.487723(15) 0.01791(8) Uani 1 1 d D . .
Cl1 Cl 0.58861(13) 0.11876(10) 0.49856(9) 0.0275(5) Uani 1 1 d D . .
Cl2 Cl 0.45427(11) 0.23575(10) 0.48085(9) 0.0246(5) Uani 1 1 d D . .
Cl3 Cl 0.74153(11) 0.22554(10) 0.49413(9) 0.0280(5) Uani 1 1 d D . .
C1 C 0.5609(3) 0.1705(3) 0.3876(3) 0.0228(19) Uani 1 1 d D . .
F1 F 0.4752(3) 0.1572(3) 0.3531(2) 0.0474(14) Uani 1 1 d D . .
F2 F 0.5951(3) 0.2054(2) 0.3594(2) 0.0382(12) Uani 1 1 d D . .
F3 F 0.5849(3) 0.1052(2) 0.37021(19) 0.0349(12) Uani 1 1 d D . .
C2 C 0.6423(3) 0.2916(3) 0.5883(3) 0.031(2) Uani 1 1 d D . .
F4 F 0.7080(3) 0.3521(2) 0.6114(2) 0.0362(12) Uani 1 1 d D . .
F5 F 0.6796(3) 0.2543(2) 0.62174(19) 0.0379(12) Uani 1 1 d D . .
F6 F 0.5830(3) 0.3242(2) 0.61295(19) 0.0355(12) Uani 1 1 d D . .
C3 C 0.5973(3) 0.3298(3) 0.4783(3) 0.035(2) Uani 1 1 d D . .
F7 F 0.6720(3) 0.3553(2) 0.4746(2) 0.0421(13) Uani 1 1 d D . .
F8 F 0.5832(3) 0.3857(2) 0.5229(2) 0.0377(13) Uani 1 1 d D . .
F9 F 0.5348(3) 0.3232(2) 0.4218(2) 0.0374(12) Uani 1 1 d D . .
Pt2 Pt 0.93232(2) 0.254011(16) 0.171950(14) 0.01717(8) Uani 0.70 1 d PD A 1
Cl4 Cl 0.9979(2) 0.2410(2) 0.27117(15) 0.0431(10) Uani 0.70 1 d PD A 1
Cl5 Cl 1.06997(11) 0.26562(11) 0.16635(9) 0.0322(5) Uani 0.70 1 d PD A 1
Cl6 Cl 0.79576(11) 0.24493(10) 0.17930(9) 0.0238(4) Uani 0.70 1 d PD A 1
C4 C 0.9427(4) 0.3682(3) 0.2267(3) 0.031(3) Uani 0.70 1 d PDU A 1
F10 F 0.8868(4) 0.4010(3) 0.1950(3) 0.048(2) Uani 0.70 1 d PD A 1
F11 F 1.0190(3) 0.4095(2) 0.2408(2) 0.0588(16) Uani 0.70 1 d PD A 1
F12 F 0.9238(3) 0.3885(2) 0.2784(2) 0.0602(17) Uani 0.70 1 d PD A 1
C5 C 0.9069(4) 0.1386(4) 0.1200(3) 0.038(4) Uani 0.70 1 d PD A 1
F13 F 0.8998(4) 0.1015(3) 0.1572(3) 0.052(2) Uani 0.70 1 d PD A 1
F14 F 0.9639(3) 0.1053(2) 0.0978(2) 0.0554(16) Uani 0.70 1 d PD A 1
F15 F 0.8254(3) 0.1112(2) 0.0720(2) 0.0434(13) Uani 0.70 1 d PD A 1
C6 C 0.8868(4) 0.2658(3) 0.0883(3) 0.025(3) Uani 0.70 1 d PDU A 1
F16 F 0.8965(4) 0.2065(3) 0.0381(2) 0.0347(17) Uani 0.70 1 d PD A 1
F17 F 0.9269(3) 0.3207(3) 0.0860(2) 0.0596(17) Uani 0.70 1 d PD A 1
F18 F 0.8007(3) 0.2633(3) 0.0646(2) 0.0498(14) Uani 0.70 1 d PD A 1
Pt2' Pt 0.93232(2) 0.254011(16) 0.171950(14) 0.01717(8) Uani 0.30 1 d PD B 2
Cl4' Cl 0.9881(5) 0.1975(4) 0.2457(3) 0.045(3) Uani 0.30 1 d PD B 2
Cl5' Cl 1.06997(11) 0.26562(11) 0.16635(9) 0.0322(5) Uani 0.30 1 d PD B 2
Cl6' Cl 0.79576(11) 0.24493(10) 0.17930(9) 0.0238(4) Uani 0.30 1 d PD B 2
C4' C 0.9757(4) 0.3579(3) 0.2518(3) 0.031(3) Uani 0.30 1 d PD B 2
F10' F 1.0421(6) 0.3597(6) 0.3034(4) 0.045(5) Uani 0.30 1 d PD B 2
F11' F 1.0190(3) 0.4095(2) 0.2408(2) 0.0588(16) Uani 0.30 1 d PD B 2
F12' F 0.9238(3) 0.3885(2) 0.2784(2) 0.0602(17) Uani 0.30 1 d PD B 2
C5' C 0.9049(4) 0.1498(4) 0.0948(3) 0.038(4) Uani 0.30 1 d PD B 2
F13' F 0.9050(7) 0.1551(6) 0.0386(4) 0.028(4) Uani 0.30 1 d PDU B 2
F14' F 0.9639(3) 0.1053(2) 0.0978(2) 0.0554(16) Uani 0.30 1 d PD B 2
F15' F 0.8254(3) 0.1112(2) 0.0720(2) 0.0434(13) Uani 0.30 1 d PD B 2
C6' C 0.8811(4) 0.3007(4) 0.1105(3) 0.025(3) Uani 0.30 1 d PDU B 2
F16' F 0.8571(7) 0.3678(5) 0.1415(5) 0.052(5) Uani 0.30 1 d PD B 2
F17' F 0.9269(3) 0.3207(3) 0.0860(2) 0.0596(17) Uani 0.30 1 d PD B 2
F18' F 0.8007(3) 0.2633(3) 0.0646(2) 0.0498(14) Uani 0.30 1 d PD B 2
Pt3 Pt 0.28501(2) 0.262817(16) 0.837662(15) 0.02069(8) Uani 0.80 1 d PD C 1
Cl7 Cl 0.28897(19) 0.16301(14) 0.74078(12) 0.0387(7) Uani 0.80 1 d PD C 1
Cl8 Cl 0.31028(16) 0.18180(12) 0.88632(11) 0.0468(7) Uani 0.80 1 d PD C 1
Cl9 Cl 0.25646(15) 0.34255(12) 0.78738(11) 0.0470(7) Uani 0.80 1 d PD C 1
C7 C 0.1492(4) 0.2287(3) 0.8018(3) 0.037(3) Uani 0.80 1 d PD C 1
F19 F 0.1231(4) 0.1798(3) 0.8197(3) 0.0499(18) Uani 0.80 1 d PD C 1
F20 F 0.1085(3) 0.2862(3) 0.8259(3) 0.055(2) Uani 0.80 1 d PD C 1
F21 F 0.1126(3) 0.1995(3) 0.7392(2) 0.0382(15) Uani 0.80 1 d PD C 1
C8 C 0.4194(4) 0.2950(4) 0.8630(3) 0.053(4) Uani 0.80 1 d PD C 1
F22 F 0.4499(4) 0.3703(3) 0.9044(3) 0.0572(19) Uani 0.80 1 d PD C 1
F23 F 0.4755(4) 0.2639(4) 0.8934(4) 0.081(3) Uani 0.80 1 d PD C 1
F24 F 0.4408(4) 0.2929(3) 0.8127(3) 0.047(2) Uani 0.80 1 d PD C 1
C9 C 0.2897(4) 0.3412(3) 0.9226(3) 0.040(3) Uani 0.80 1 d PD C 1
F25 F 0.2775(5) 0.4085(3) 0.9214(3) 0.077(3) Uani 0.80 1 d PD C 1
F26 F 0.3627(4) 0.3571(4) 0.9713(3) 0.068(2) Uani 0.80 1 d PDU C 1
F27 F 0.2257(3) 0.3258(3) 0.9413(2) 0.0391(15) Uani 0.80 1 d PD C 1
Pt3' Pt 0.28501(2) 0.262817(16) 0.837662(15) 0.02069(8) Uani 0.20 1 d PD D 2
Cl7' Cl 0.1367(3) 0.2555(5) 0.8371(5) 0.0387(7) Uani 0.20 1 d PD D 2
Cl8' Cl 0.31028(16) 0.18180(12) 0.88632(11) 0.0468(7) Uani 0.20 1 d PD D 2
Cl9' Cl 0.25646(15) 0.34255(12) 0.78738(11) 0.0470(7) Uani 0.20 1 d PD D 2
C7' C 0.2318(6) 0.1784(4) 0.7432(3) 0.037(3) Uani 0.20 1 d PD D 2
F19' F 0.2408(12) 0.1096(4) 0.7340(6) 0.0499(18) Uani 0.20 1 d PD D 2
F20' F 0.2712(11) 0.1900(9) 0.7049(5) 0.055(2) Uani 0.20 1 d PD D 2
F21' F 0.1485(6) 0.1740(8) 0.7126(6) 0.0382(15) Uani 0.20 1 d PD D 2
C8' C 0.3248(6) 0.3506(4) 0.9294(4) 0.040(3) Uani 0.20 1 d PD D 2
F22' F 0.3907(11) 0.4052(7) 0.9420(7) 0.0572(19) Uani 0.20 1 d PD D 2
F23' F 0.3624(15) 0.3334(9) 0.9786(4) 0.081(3) Uani 0.20 1 d PD D 2
F24' F 0.2624(10) 0.3902(9) 0.9429(7) 0.047(2) Uani 0.20 1 d PD D 2
C9' C 0.4079(5) 0.2638(5) 0.8390(5) 0.053(4) Uani 0.20 1 d PD D 2
F25' F 0.4702(7) 0.2790(14) 0.8986(7) 0.077(3) Uani 0.20 1 d PD D 2
F26' F 0.4377(12) 0.3100(11) 0.8225(14) 0.068(2) Uani 0.20 1 d PDU D 2
F27' F 0.4196(9) 0.1953(7) 0.8030(8) 0.0391(15) Uani 0.20 1 d PD D 2
N1 N 0.2778(4) 0.3395(3) 0.3827(3) 0.0251(16) Uani 1 1 d D . .
C10 C 0.3532(5) 0.3874(4) 0.4440(3) 0.0234(19) Uani 1 1 d D . .
H10A H 0.3993 0.4039 0.4322 0.028 Uiso 1 1 calc R . .
H10B H 0.3780 0.3563 0.4666 0.028 Uiso 1 1 calc R . .
C11 C 0.3331(5) 0.4554(4) 0.4912(4) 0.031(2) Uani 1 1 d D . .
H11A H 0.2842 0.4407 0.5014 0.037 Uiso 1 1 calc R . .
H11B H 0.3152 0.4904 0.4715 0.037 Uiso 1 1 calc R . .
C12 C 0.4138(5) 0.4934(4) 0.5532(4) 0.030(2) Uani 1 1 d D . .
H12A H 0.4640 0.5026 0.5419 0.036 Uiso 1 1 calc R . .
H12B H 0.4029 0.5420 0.5798 0.036 Uiso 1 1 calc R . .
C13 C 0.4381(6) 0.4487(4) 0.5932(4) 0.034(2) Uani 1 1 d D . .
H13A H 0.4901 0.4761 0.6319 0.050 Uiso 1 1 calc R . .
H13B H 0.4504 0.4009 0.5676 0.050 Uiso 1 1 calc R . .
H13C H 0.3894 0.4405 0.6057 0.050 Uiso 1 1 calc R . .
C14 C 0.3144(5) 0.2750(4) 0.3448(3) 0.028(2) Uani 1 1 d D . .
H14A H 0.3558 0.2945 0.3309 0.033 Uiso 1 1 calc R . .
H14B H 0.3477 0.2532 0.3738 0.033 Uiso 1 1 calc R . .
C15 C 0.2461(6) 0.2147(5) 0.2862(4) 0.057(3) Uani 1 1 d D . .
H15A H 0.2064 0.2367 0.2599 0.068 Uiso 1 1 calc R . .
H15B H 0.2107 0.1884 0.2999 0.068 Uiso 1 1 calc R . .
C16 C 0.2904(5) 0.1592(5) 0.2453(4) 0.040(2) Uani 1 1 d D . .
H16A H 0.3345 0.1414 0.2732 0.048 Uiso 1 1 calc R . .
H16B H 0.2458 0.1159 0.2114 0.048 Uiso 1 1 calc R . .
C17 C 0.3337(9) 0.1917(6) 0.2147(5) 0.095(5) Uani 1 1 d D . .
H17A H 0.3603 0.1543 0.1893 0.143 Uiso 1 1 calc R . .
H17B H 0.3791 0.2338 0.2481 0.143 Uiso 1 1 calc R . .
H17C H 0.2902 0.2086 0.1864 0.143 Uiso 1 1 calc R . .
C18 C 0.2376(5) 0.3829(4) 0.3444(4) 0.030(2) Uani 1 1 d D . .
H18A H 0.1864 0.3501 0.3065 0.035 Uiso 1 1 calc R . .
H18B H 0.2157 0.4241 0.3715 0.035 Uiso 1 1 calc R . .
C19 C 0.2955(6) 0.4149(5) 0.3212(4) 0.043(2) Uani 1 1 d D . .
H19A H 0.3153 0.3745 0.2917 0.051 Uiso 1 1 calc R . .
H19B H 0.3477 0.4477 0.3583 0.051 Uiso 1 1 calc R . .
C20 C 0.2449(6) 0.4587(5) 0.2861(5) 0.049(3) Uani 1 1 d D . .
H20A H 0.1902 0.4264 0.2515 0.059 Uiso 1 1 calc R . .
H20B H 0.2286 0.5007 0.3167 0.059 Uiso 1 1 calc R . .
C21 C 0.2952(7) 0.4878(6) 0.2572(5) 0.062(3) Uani 1 1 d D . .
H21A H 0.2596 0.5153 0.2354 0.093 Uiso 1 1 calc R . .
H21B H 0.3104 0.4464 0.2260 0.093 Uiso 1 1 calc R . .
H21C H 0.3488 0.5207 0.2912 0.093 Uiso 1 1 calc R . .
C22 C 0.2050(5) 0.3126(4) 0.3980(4) 0.033(2) Uani 1 1 d D . .
H22A H 0.1581 0.2796 0.3568 0.040 Uiso 1 1 calc R . .
H22B H 0.1802 0.3559 0.4191 0.040 Uiso 1 1 calc R . .
C23 C 0.2297(6) 0.2714(5) 0.4406(5) 0.044(3) Uani 1 1 d D E .
H23A H 0.2593 0.2304 0.4220 0.052 Uiso 1 1 calc R . .
H23B H 0.2715 0.3056 0.4838 0.052 Uiso 1 1 calc R . .
C24 C 0.1511(6) 0.2406(6) 0.4472(6) 0.068(4) Uani 1 1 d D . .
C25 C 0.0886(11) 0.2893(10) 0.4600(10) 0.050(4) Uani 0.50 1 d PD E 1
H25A H 0.0390 0.2622 0.4605 0.075 Uiso 0.50 1 calc PR E 1
H25B H 0.0678 0.3069 0.4261 0.075 Uiso 0.50 1 calc PR E 1
H25C H 0.1169 0.3317 0.5018 0.075 Uiso 0.50 1 calc PR E 1
C25' C 0.0931(11) 0.1751(9) 0.3947(8) 0.050(4) Uani 0.50 1 d PD E 2
H25D H 0.0446 0.1633 0.4060 0.075 Uiso 0.50 1 calc PR E 2
H25E H 0.1252 0.1336 0.3866 0.075 Uiso 0.50 1 calc PR E 2
H25F H 0.0700 0.1840 0.3559 0.075 Uiso 0.50 1 calc PR E 2
N2 N 0.8987(4) -0.1674(3) 0.0203(3) 0.0269(16) Uani 1 1 d D . .
C26 C 0.9159(5) -0.1123(4) 0.0896(3) 0.031(2) Uani 1 1 d D . .
H26A H 0.8686 -0.0823 0.0890 0.037 Uiso 1 1 calc R . .
H26B H 0.9119 -0.1407 0.1143 0.037 Uiso 1 1 calc R . .
C27 C 1.0019(5) -0.0606(4) 0.1250(3) 0.034(2) Uani 1 1 d D . .
H27A H 1.0050 -0.0286 0.1031 0.041 Uiso 1 1 calc R . .
H27B H 1.0501 -0.0896 0.1245 0.041 Uiso 1 1 calc R . .
C28 C 1.0126(5) -0.0130(4) 0.1939(3) 0.037(2) Uani 1 1 d D . .
H28A H 0.9620 0.0132 0.1939 0.044 Uiso 1 1 calc R . .
H28B H 1.0118 -0.0454 0.2159 0.044 Uiso 1 1 calc R . .
C29 C 1.0950(6) 0.0431(5) 0.2317(4) 0.054(3) Uani 1 1 d D . .
H29A H 1.0968 0.0727 0.2753 0.081 Uiso 1 1 calc R . .
H29B H 1.0965 0.0755 0.2104 0.081 Uiso 1 1 calc R . .
H29C H 1.1456 0.0176 0.2340 0.081 Uiso 1 1 calc R . .
C30 C 0.9667(5) -0.2196(4) 0.0193(4) 0.031(2) Uani 1 1 d D . .
H30A H 0.9583 -0.2508 -0.0261 0.038 Uiso 1 1 calc R . .
H30B H 1.0258 -0.1892 0.0403 0.038 Uiso 1 1 calc R . .
C31 C 0.9632(6) -0.2697(5) 0.0519(4) 0.046(3) Uani 1 1 d D . .
H31A H 0.9107 -0.3087 0.0252 0.055 Uiso 1 1 calc R . .
H31B H 0.9588 -0.2407 0.0942 0.055 Uiso 1 1 calc R . .
C32 C 1.0447(6) -0.3051(5) 0.0614(5) 0.050(3) Uani 1 1 d D . .
H32A H 1.0518 -0.3291 0.0195 0.060 Uiso 1 1 calc R . .
H32B H 1.0961 -0.2656 0.0910 0.060 Uiso 1 1 calc R . .
C33 C 1.0444(8) -0.3607(6) 0.0876(5) 0.078(4) Uani 1 1 d D . .
H33A H 1.0995 -0.3801 0.0930 0.116 Uiso 1 1 calc R . .
H33B H 0.9954 -0.4013 0.0578 0.116 Uiso 1 1 calc R . .
H33C H 1.0382 -0.3375 0.1295 0.116 Uiso 1 1 calc R . .
C34 C 0.9081(5) -0.1283(4) -0.0201(3) 0.0253(19) Uani 1 1 d D . .
H34A H 0.9682 -0.0999 -0.0001 0.030 Uiso 1 1 calc R . .
H34B H 0.9013 -0.1663 -0.0632 0.030 Uiso 1 1 calc R . .
C35 C 0.8445(5) -0.0763(4) -0.0288(4) 0.031(2) Uani 1 1 d D . .
H35A H 0.8486 -0.0387 0.0138 0.037 Uiso 1 1 calc R . .
H35B H 0.7841 -0.1043 -0.0520 0.037 Uiso 1 1 calc R . .
C36 C 0.8657(5) -0.0379(5) -0.0672(4) 0.037(2) Uani 1 1 d D . .
H36A H 0.9241 -0.0064 -0.0416 0.045 Uiso 1 1 calc R . .
H36B H 0.8685 -0.0760 -0.1073 0.045 Uiso 1 1 calc R . .
C37 C 0.7995(6) 0.0095(5) -0.0844(4) 0.043(2) Uani 1 1 d D . .
H37A H 0.8163 0.0319 -0.1092 0.064 Uiso 1 1 calc R . .
H37B H 0.7979 0.0486 -0.0449 0.064 Uiso 1 1 calc R . .
H37C H 0.7416 -0.0213 -0.1102 0.064 Uiso 1 1 calc R . .
C38 C 0.8065(4) -0.2102(4) -0.0060(3) 0.033(2) Uani 1 1 d D . .
H38A H 0.8046 -0.2359 0.0211 0.039 Uiso 1 1 calc R . .
H38B H 0.7658 -0.1742 -0.0013 0.039 Uiso 1 1 calc R . .
C39 C 0.7732(5) -0.2666(4) -0.0754(4) 0.037(2) Uani 1 1 d D . .
H39A H 0.8107 -0.3052 -0.0805 0.044 Uiso 1 1 calc R . .
H39B H 0.7759 -0.2422 -0.1033 0.044 Uiso 1 1 calc R . .
C40 C 0.6791(5) -0.3022(5) -0.0956(4) 0.047(3) Uani 1 1 d D . .
H40A H 0.6587 -0.3392 -0.1410 0.057 Uiso 1 1 calc R . .
H40B H 0.6779 -0.3288 -0.0689 0.057 Uiso 1 1 calc R . .
C41 C 0.6169(5) -0.2485(5) -0.0892(4) 0.043(2) Uani 1 1 d D . .
H41A H 0.5582 -0.2751 -0.1026 0.064 Uiso 1 1 calc R . .
H41B H 0.6159 -0.2231 -0.1167 0.064 Uiso 1 1 calc R . .
H41C H 0.6358 -0.2121 -0.0443 0.064 Uiso 1 1 calc R . .
N3 N 0.6224(4) 0.4126(3) 0.1175(3) 0.0236(15) Uani 1 1 d D . .
C42 C 0.6985(5) 0.4613(4) 0.1785(3) 0.028(2) Uani 1 1 d D . .
H42A H 0.7533 0.4525 0.1704 0.034 Uiso 1 1 calc R . .
H42B H 0.6935 0.5136 0.1875 0.034 Uiso 1 1 calc R . .
C43 C 0.7066(5) 0.4504(4) 0.2381(3) 0.034(2) Uani 1 1 d D . .
H43A H 0.7166 0.3994 0.2313 0.040 Uiso 1 1 calc R . .
H43B H 0.6515 0.4570 0.2460 0.040 Uiso 1 1 calc R . .
C44 C 0.7817(5) 0.5055(5) 0.2959(4) 0.037(2) Uani 1 1 d D . .
H44A H 0.8362 0.4998 0.2870 0.045 Uiso 1 1 calc R . .
H44B H 0.7706 0.5563 0.3029 0.045 Uiso 1 1 calc R . .
C45 C 0.7940(6) 0.4952(5) 0.3564(4) 0.052(3) Uani 1 1 d D . .
H45A H 0.8432 0.5318 0.3924 0.078 Uiso 1 1 calc R . .
H45B H 0.8061 0.4453 0.3499 0.078 Uiso 1 1 calc R . .
H45C H 0.7407 0.5019 0.3660 0.078 Uiso 1 1 calc R . .
C46 C 0.6232(5) 0.4320(4) 0.0632(4) 0.029(2) Uani 1 1 d D . .
H46A H 0.5724 0.4007 0.0240 0.035 Uiso 1 1 calc R . .
H46B H 0.6148 0.4841 0.0746 0.035 Uiso 1 1 calc R . .
C47 C 0.7048(5) 0.4227(5) 0.0472(4) 0.036(2) Uani 1 1 d D . .
H47A H 0.7213 0.3743 0.0445 0.043 Uiso 1 1 calc R . .
H47B H 0.7537 0.4621 0.0818 0.043 Uiso 1 1 calc R . .
C48 C 0.6891(6) 0.4270(5) -0.0164(4) 0.039(2) Uani 1 1 d D . .
H48A H 0.6464 0.3832 -0.0517 0.047 Uiso 1 1 calc R . .
H48B H 0.6634 0.4717 -0.0159 0.047 Uiso 1 1 calc R . .
C49 C 0.7716(6) 0.4299(5) -0.0294(5) 0.056(3) Uani 1 1 d D . .
H49A H 0.7585 0.4327 -0.0708 0.083 Uiso 1 1 calc R . .
H49B H 0.7966 0.3852 -0.0310 0.083 Uiso 1 1 calc R . .
H49C H 0.8137 0.4736 0.0050 0.083 Uiso 1 1 calc R . .
C50 C 0.6317(5) 0.3317(4) 0.1017(3) 0.0250(19) Uani 1 1 d D . .
H50A H 0.6936 0.3273 0.1078 0.030 Uiso 1 1 calc R . .
H50B H 0.6182 0.3184 0.1332 0.030 Uiso 1 1 calc R . .
C51 C 0.5749(5) 0.2756(4) 0.0346(4) 0.029(2) Uani 1 1 d D . .
H51A H 0.5941 0.2824 0.0024 0.035 Uiso 1 1 calc R . .
H51B H 0.5133 0.2830 0.0253 0.035 Uiso 1 1 calc R . .
C52 C 0.5820(5) 0.1976(4) 0.0300(4) 0.031(2) Uani 1 1 d D . .
H52A H 0.6445 0.1932 0.0456 0.037 Uiso 1 1 calc R . .
H52B H 0.5556 0.1891 0.0582 0.037 Uiso 1 1 calc R . .
C53 C 0.5370(6) 0.1392(4) -0.0380(4) 0.051(3) Uani 1 1 d D . .
H53A H 0.5431 0.0901 -0.0388 0.076 Uiso 1 1 calc R . .
H53B H 0.5637 0.1469 -0.0660 0.076 Uiso 1 1 calc R . .
H53C H 0.4748 0.1428 -0.0534 0.076 Uiso 1 1 calc R . .
C54 C 0.5359(5) 0.4240(4) 0.1255(4) 0.029(2) Uani 1 1 d D . .
H54A H 0.5324 0.4052 0.1569 0.034 Uiso 1 1 calc R . .
H54B H 0.4886 0.3932 0.0837 0.034 Uiso 1 1 calc R . .
C55 C 0.5180(6) 0.5025(5) 0.1476(6) 0.072(4) Uani 1 1 d D F .
H55A H 0.5160 0.5207 0.1148 0.087 Uiso 1 1 calc R . .
H55B H 0.5662 0.5347 0.1882 0.087 Uiso 1 1 calc R . .
C56 C 0.4322(6) 0.5072(5) 0.1582(5) 0.055(3) Uani 1 1 d D . .
C57 C 0.4166(9) 0.5798(6) 0.1932(7) 0.049(4) Uani 0.70 1 d PD F 1
H57A H 0.3596 0.5755 0.1971 0.074 Uiso 0.70 1 calc PR F 1
H57B H 0.4170 0.6103 0.1700 0.074 Uiso 0.70 1 calc PR F 1
H57C H 0.4626 0.6028 0.2362 0.074 Uiso 0.70 1 calc PR F 1
C57' C 0.4783(18) 0.5411(16) 0.2307(7) 0.049(4) Uani 0.30 1 d PD F 2
H57D H 0.4349 0.5510 0.2510 0.074 Uiso 0.30 1 calc PR F 2
H57E H 0.5165 0.5876 0.2446 0.074 Uiso 0.30 1 calc PR F 2
H57F H 0.5135 0.5068 0.2433 0.074 Uiso 0.30 1 calc PR F 2
N4 N 0.4861(4) 0.1235(3) 0.6456(3) 0.0228(15) Uani 1 1 d D . .
C58 C 0.4067(4) 0.0746(4) 0.6366(3) 0.0228(18) Uani 1 1 d D . .
H58A H 0.4265 0.0317 0.6451 0.027 Uiso 1 1 calc R . .
H58B H 0.3829 0.1030 0.6697 0.027 Uiso 1 1 calc R . .
C59 C 0.3330(5) 0.0453(4) 0.5714(3) 0.0254(19) Uani 1 1 d D . .
H59A H 0.3559 0.0188 0.5373 0.030 Uiso 1 1 calc R . .
H59B H 0.3082 0.0871 0.5637 0.030 Uiso 1 1 calc R . .
C60 C 0.2621(5) -0.0068(4) 0.5685(4) 0.034(2) Uani 1 1 d D . .
H60A H 0.2882 -0.0466 0.5791 0.041 Uiso 1 1 calc R . .
H60B H 0.2377 0.0209 0.6014 0.041 Uiso 1 1 calc R . .
C61 C 0.1890(6) -0.0411(5) 0.5033(4) 0.054(3) Uani 1 1 d D . .
H61A H 0.1448 -0.0738 0.5041 0.081 Uiso 1 1 calc R . .
H61B H 0.2124 -0.0697 0.4707 0.081 Uiso 1 1 calc R . .
H61C H 0.1622 -0.0020 0.4928 0.081 Uiso 1 1 calc R . .
C62 C 0.4578(5) 0.1791(4) 0.6174(4) 0.029(2) Uani 1 1 d D . .
H62A H 0.5107 0.2088 0.6224 0.035 Uiso 1 1 calc R . .
H62B H 0.4236 0.1516 0.5707 0.035 Uiso 1 1 calc R . .
C63 C 0.4038(5) 0.2309(4) 0.6475(4) 0.032(2) Uani 1 1 d D . .
H63A H 0.4417 0.2675 0.6911 0.039 Uiso 1 1 calc R . .
H63B H 0.3583 0.2025 0.6518 0.039 Uiso 1 1 calc R . .
C64 C 0.3611(6) 0.2709(5) 0.6069(5) 0.047(3) Uani 1 1 d D . .
H64A H 0.3215 0.2342 0.5639 0.056 Uiso 1 1 calc R . .
H64B H 0.4067 0.2971 0.6009 0.056 Uiso 1 1 calc R . .
C65 C 0.3090(7) 0.3266(5) 0.6376(5) 0.051(3) Uani 1 1 d D . .
H65A H 0.2820 0.3509 0.6096 0.077 Uiso 1 1 calc R . .
H65B H 0.3483 0.3638 0.6796 0.077 Uiso 1 1 calc R . .
H65C H 0.2634 0.3008 0.6432 0.077 Uiso 1 1 calc R . .
C66 C 0.5396(5) 0.0770(4) 0.6099(4) 0.0248(19) Uani 1 1 d D . .
H66A H 0.4997 0.0454 0.5652 0.030 Uiso 1 1 calc R . .
H66B H 0.5817 0.1107 0.6075 0.030 Uiso 1 1 calc R . .
C67 C 0.5900(5) 0.0277(4) 0.6375(4) 0.0237(19) Uani 1 1 d D . .
H67A H 0.5491 -0.0084 0.6383 0.028 Uiso 1 1 calc R . .
H67B H 0.6309 0.0579 0.6821 0.028 Uiso 1 1 calc R . .
C68 C 0.6414(5) -0.0135(4) 0.5956(4) 0.032(2) Uani 1 1 d D . .
H68A H 0.5996 -0.0459 0.5518 0.038 Uiso 1 1 calc R . .
H68B H 0.6780 0.0231 0.5918 0.038 Uiso 1 1 calc R . .
C69 C 0.6998(5) -0.0602(4) 0.6225(4) 0.039(2) Uani 1 1 d D . .
H69A H 0.7306 -0.0851 0.5939 0.059 Uiso 1 1 calc R . .
H69B H 0.6640 -0.0973 0.6255 0.059 Uiso 1 1 calc R . .
H69C H 0.7424 -0.0283 0.6654 0.059 Uiso 1 1 calc R . .
C70 C 0.5378(5) 0.1629(4) 0.7180(3) 0.031(2) Uani 1 1 d D G .
H70A H 0.5511 0.1252 0.7351 0.038 Uiso 1 1 calc R . .
H70B H 0.5004 0.1934 0.7386 0.038 Uiso 1 1 calc R . .
C71 C 0.6233(6) 0.2125(5) 0.7372(4) 0.053(3) Uani 1 1 d D . .
C72 C 0.6315(13) 0.2931(9) 0.7643(12) 0.052(4) Uani 0.40 1 d PD G 1
H72A H 0.6142 0.3090 0.8022 0.063 Uiso 0.40 1 calc PR G 1
H72B H 0.5886 0.3060 0.7319 0.063 Uiso 0.40 1 calc PR G 1
C73 C 0.7177(18) 0.3371(16) 0.7844(17) 0.115(7) Uani 0.40 1 d PDU G 1
H73A H 0.7140 0.3898 0.8015 0.173 Uiso 0.40 1 calc PR G 1
H73B H 0.7354 0.3238 0.7473 0.173 Uiso 0.40 1 calc PR G 1
H73C H 0.7611 0.3268 0.8179 0.173 Uiso 0.40 1 calc PR G 1
C72' C 0.6660(10) 0.2463(9) 0.8128(6) 0.052(4) Uani 0.60 1 d PD G 2
H72C H 0.7239 0.2737 0.8237 0.063 Uiso 0.60 1 calc PR G 2
H72D H 0.6310 0.2844 0.8278 0.063 Uiso 0.60 1 calc PR G 2
C73' C 0.6828(19) 0.2076(14) 0.8588(11) 0.115(7) Uani 0.60 1 d PDU G 2
H73D H 0.7084 0.2449 0.9035 0.173 Uiso 0.60 1 calc PR G 2
H73E H 0.7233 0.1730 0.8502 0.173 Uiso 0.60 1 calc PR G 2
H73F H 0.6274 0.1806 0.8518 0.173 Uiso 0.60 1 calc PR G 2
N5 N 0.9568(4) 0.3377(3) 0.6755(3) 0.0267(16) Uani 1 1 d D . .
C74 C 1.0042(5) 0.3938(4) 0.7445(4) 0.040(2) Uani 1 1 d D . .
H74A H 1.0461 0.4300 0.7446 0.048 Uiso 1 1 calc R . .
H74B H 1.0386 0.3677 0.7692 0.048 Uiso 1 1 calc R . .
C75 C 0.9478(6) 0.4365(5) 0.7801(4) 0.048(3) Uani 1 1 d D . .
H75A H 0.9052 0.4011 0.7804 0.057 Uiso 1 1 calc R . .
H75B H 0.9146 0.4647 0.7572 0.057 Uiso 1 1 calc R . .
C76 C 1.0034(7) 0.4899(5) 0.8495(4) 0.068(4) Uani 1 1 d D . .
H76A H 1.0348 0.4611 0.8726 0.082 Uiso 1 1 calc R . .
H76B H 1.0478 0.5234 0.8490 0.082 Uiso 1 1 calc R . .
C77 C 0.9508(9) 0.5352(6) 0.8853(5) 0.098(5) Uani 1 1 d D . .
H77A H 0.9896 0.5680 0.9293 0.148 Uiso 1 1 calc R . .
H77B H 0.9073 0.5024 0.8866 0.148 Uiso 1 1 calc R . .
H77C H 0.9210 0.5650 0.8634 0.148 Uiso 1 1 calc R . .
C78 C 0.8860(5) 0.2829(4) 0.6709(4) 0.0265(19) Uani 1 1 d D . .
H78A H 0.8428 0.3109 0.6861 0.032 Uiso 1 1 calc R . .
H78B H 0.8551 0.2487 0.6250 0.032 Uiso 1 1 calc R . .
C79 C 0.9178(5) 0.2378(4) 0.7082(4) 0.038(2) Uani 1 1 d D . .
H79A H 0.9508 0.2711 0.7541 0.046 Uiso 1 1 calc R . .
H79B H 0.9576 0.2065 0.6914 0.046 Uiso 1 1 calc R . .
C80 C 0.8401(6) 0.1889(5) 0.7024(5) 0.050(3) Uani 1 1 d D . .
H80A H 0.8002 0.2209 0.7185 0.060 Uiso 1 1 calc R . .
H80B H 0.8075 0.1562 0.6563 0.060 Uiso 1 1 calc R . .
C81 C 0.8653(6) 0.1425(5) 0.7383(5) 0.059(3) Uani 1 1 d D . .
H81A H 0.8126 0.1132 0.7330 0.089 Uiso 1 1 calc R . .
H81B H 0.8970 0.1744 0.7841 0.089 Uiso 1 1 calc R . .
H81C H 0.9030 0.1093 0.7215 0.089 Uiso 1 1 calc R . .
C82 C 0.9084(5) 0.3748(4) 0.6338(4) 0.0253(19) Uani 1 1 d D . .
H82A H 0.8708 0.4050 0.6544 0.030 Uiso 1 1 calc R . .
H82B H 0.8693 0.3358 0.5919 0.030 Uiso 1 1 calc R . .
C83 C 0.9637(5) 0.4247(4) 0.6204(4) 0.027(2) Uani 1 1 d D . .
H83A H 1.0053 0.4633 0.6614 0.033 Uiso 1 1 calc R . .
H83B H 0.9975 0.3950 0.5955 0.033 Uiso 1 1 calc R . .
C84 C 0.9019(6) 0.4601(5) 0.5821(4) 0.037(2) Uani 1 1 d D . .
H84A H 0.8707 0.4913 0.6085 0.045 Uiso 1 1 calc R . .
H84B H 0.8578 0.4207 0.5431 0.045 Uiso 1 1 calc R . .
C85 C 0.9489(6) 0.5074(5) 0.5621(4) 0.048(3) Uani 1 1 d D . .
H85A H 0.9063 0.5291 0.5378 0.072 Uiso 1 1 calc R . .
H85B H 0.9787 0.4765 0.5349 0.072 Uiso 1 1 calc R . .
H85C H 0.9921 0.5470 0.6005 0.072 Uiso 1 1 calc R . .
C86 C 1.0246(5) 0.2974(5) 0.6524(5) 0.048(3) Uani 1 1 d D H .
H86A H 1.0682 0.3340 0.6546 0.057 Uiso 1 1 calc R . .
H86B H 1.0555 0.2760 0.6824 0.057 Uiso 1 1 calc R . .
C87 C 0.9890(6) 0.2364(5) 0.5849(5) 0.060(3) Uani 1 1 d D . .
C88 C 1.0516(19) 0.201(2) 0.5534(13) 0.085(8) Uani 0.50 1 d PD H 1
H88A H 1.0182 0.1694 0.5073 0.102 Uiso 0.50 1 calc PR H 1
H88B H 1.0920 0.2406 0.5560 0.102 Uiso 0.50 1 calc PR H 1
C89 C 1.1027(14) 0.1570(12) 0.5831(12) 0.070(5) Uani 0.50 1 d PD H 1
H89A H 1.1392 0.1327 0.5590 0.104 Uiso 0.50 1 calc PR H 1
H89B H 1.0631 0.1193 0.5826 0.104 Uiso 0.50 1 calc PR H 1
H89C H 1.1401 0.1891 0.6277 0.104 Uiso 0.50 1 calc PR H 1
C88' C 1.0762(13) 0.2143(18) 0.5787(15) 0.085(8) Uani 0.50 1 d PD H 2
H88C H 1.1080 0.2533 0.5744 0.102 Uiso 0.50 1 calc PR H 2
H88D H 1.1133 0.2095 0.6180 0.102 Uiso 0.50 1 calc PR H 2
C89' C 1.0587(16) 0.1405(12) 0.5197(11) 0.070(5) Uani 0.50 1 d PD H 2
H89D H 1.1143 0.1271 0.5163 0.104 Uiso 0.50 1 calc PR H 2
H89E H 1.0225 0.1455 0.4808 0.104 Uiso 0.50 1 calc PR H 2
H89F H 1.0279 0.1018 0.5244 0.104 Uiso 0.50 1 calc PR H 2
N6 N 0.7420(4) 0.0660(3) 0.2496(3) 0.0247(16) Uani 0.50 1 d PD I 1
C90 C 0.7877(9) 0.1442(5) 0.2708(6) 0.028(4) Uani 0.50 1 d PD I 1
C91 C 0.802(2) 0.1973(9) 0.3383(10) 0.044(8) Uani 0.50 1 d PD I 1
C92 C 0.8325(17) 0.2763(8) 0.3520(7) 0.036(6) Uani 0.50 1 d PD I 1
C93 C 0.8474(13) 0.3311(9) 0.4193(7) 0.045(5) Uani 0.50 1 d PD I 1
C94 C 0.7447(9) 0.0167(7) 0.1824(5) 0.022(4) Uani 0.50 1 d PD I 1
C95 C 0.690(3) 0.035(2) 0.1278(6) 0.026(8) Uani 0.50 1 d PD I 1
C96 C 0.6902(11) -0.0222(8) 0.0642(6) 0.029(4) Uani 0.50 1 d PD I 1
C97 C 0.639(3) -0.012(2) 0.0060(8) 0.045(11) Uani 0.50 1 d PD I 1
C98 C 0.6475(6) 0.0643(7) 0.2452(7) 0.029(4) Uani 0.50 1 d PD I 1
C99 C 0.5920(9) -0.0122(8) 0.2118(10) 0.041(6) Uani 0.50 1 d PD I 1
C100 C 0.5041(11) -0.0069(15) 0.2217(15) 0.075(14) Uani 0.50 1 d PD I 1
C101 C 0.4470(14) 0.0354(13) 0.1881(11) 0.067(7) Uani 0.50 1 d PD I 1
C102 C 0.7910(8) 0.0315(8) 0.2950(6) 0.031(4) Uani 0.50 1 d PD I 1
C103 C 0.8854(10) 0.0268(17) 0.3034(12) 0.046(7) Uani 0.50 1 d PD I 1
C104 C 0.9239(11) -0.0049(14) 0.3531(11) 0.047(6) Uani 0.50 1 d PD I 1
C105 C 1.0174(12) -0.0137(16) 0.3635(11) 0.078(9) Uani 0.50 1 d PD I 1
N6' N 0.7420(4) 0.0660(3) 0.2496(3) 0.0247(16) Uani 0.50 1 d PD J 2
C90' C 0.7523(9) 0.1403(6) 0.3079(6) 0.031(4) Uani 0.50 1 d PD J 2
C91' C 0.8304(15) 0.1965(10) 0.3289(15) 0.048(9) Uani 0.50 1 d PD J 2
C92' C 0.8265(17) 0.2706(9) 0.3792(12) 0.067(9) Uani 0.50 1 d PD J 2
C93' C 0.9048(15) 0.3286(10) 0.4050(11) 0.079(8) Uani 0.50 1 d PD J 2
C94' C 0.7193(10) 0.0833(7) 0.1899(5) 0.032(4) Uani 0.50 1 d PD J 2
C95' C 0.697(4) 0.0157(16) 0.1268(6) 0.033(10) Uani 0.50 1 d PD J 2
C96' C 0.6479(11) 0.0328(8) 0.0703(7) 0.035(4) Uani 0.50 1 d PD J 2
C97' C 0.622(3) -0.0292(17) 0.0055(7) 0.045(11) Uani 0.50 1 d PD J 2
C98' C 0.6678(7) 0.0131(7) 0.2426(7) 0.027(4) Uani 0.50 1 d PD J 2
C99' C 0.5768(7) 0.0295(10) 0.2156(10) 0.029(5) Uani 0.50 1 d PD J 2
C10A C 0.5090(8) -0.0260(13) 0.2141(11) 0.014(5) Uani 0.50 1 d PD J 2
C10B C 0.4165(8) -0.0103(10) 0.1946(9) 0.037(5) Uani 0.50 1 d PD J 2
C10C C 0.8270(7) 0.0352(8) 0.2598(6) 0.028(4) Uani 0.50 1 d PD J 2
C10D C 0.8614(13) 0.0265(15) 0.3222(9) 0.039(6) Uani 0.50 1 d PD J 2
C10E C 0.9427(13) -0.0103(15) 0.3261(9) 0.049(7) Uani 0.50 1 d PD J 2
C10F C 0.9761(16) -0.0255(14) 0.3847(9) 0.067(7) Uani 0.50 1 d PD J 2
Cl10 Cl 0.5995(2) 0.25073(16) 0.22359(14) 0.0675(9) Uani 1 1 d . . .
Cl11 Cl 0.50472(17) 0.36758(13) 0.27047(11) 0.0483(6) Uani 1 1 d . . .
C106 C 0.5797(8) 0.3119(7) 0.2893(5) 0.075(4) Uani 1 1 d . . .
H10C H 0.6355 0.3439 0.3222 0.090 Uiso 1 1 calc R . .
H10D H 0.5573 0.2835 0.3083 0.090 Uiso 1 1 calc R . .
C107 C 0.697(3) 0.190(3) 0.8369(17) 0.0492(19) Uani 0.25 1 d PD K 1
H10E H 0.6478 0.1593 0.7961 0.059 Uiso 0.25 1 calc PR K 1
H10F H 0.7186 0.2330 0.8319 0.059 Uiso 0.25 1 calc PR K 1
Cl12 Cl 0.6546(7) 0.2233(6) 0.8972(5) 0.0492(19) Uani 0.25 1 d PD K 1
Cl13 Cl 0.7769(7) 0.1402(5) 0.8457(5) 0.0492(19) Uani 0.25 1 d PD K 1

loop_
_atom_site_aniso_label
_atom_site_aniso_U_11
_atom_site_aniso_U_22
_atom_site_aniso_U_33
_atom_site_aniso_U_23
_atom_site_aniso_U_13
_atom_site_aniso_U_12
Pt1 0.01569(17) 0.01519(17) 0.02460(18) 0.00847(14) 0.00939(14) 0.00431(13)
Cl1 0.0364(12) 0.0205(11) 0.0343(12) 0.0149(10) 0.0194(10) 0.0094(9)
Cl2 0.0145(10) 0.0266(11) 0.0334(12) 0.0122(10) 0.0103(9) 0.0043(8)
Cl3 0.0172(11) 0.0277(12) 0.0339(12) 0.0080(10) 0.0096(9) 0.0014(9)
C1 0.013(4) 0.032(5) 0.033(5) 0.022(4) 0.010(4) 0.005(4)
F1 0.027(3) 0.081(4) 0.023(3) 0.015(3) 0.003(2) 0.013(3)
F2 0.053(3) 0.040(3) 0.047(3) 0.029(3) 0.035(3) 0.019(2)
F3 0.050(3) 0.022(3) 0.031(3) 0.006(2) 0.019(2) 0.007(2)
C2 0.024(5) 0.033(5) 0.045(6) 0.023(5) 0.016(4) 0.009(4)
F4 0.028(3) 0.024(3) 0.039(3) -0.005(2) 0.015(2) -0.007(2)
F5 0.037(3) 0.039(3) 0.028(3) 0.012(2) 0.004(2) 0.008(2)
F6 0.031(3) 0.038(3) 0.032(3) 0.002(2) 0.020(2) 0.006(2)
C3 0.020(5) 0.045(6) 0.040(6) 0.016(5) 0.013(4) 0.005(4)
F7 0.034(3) 0.030(3) 0.084(4) 0.033(3) 0.037(3) 0.009(2)
F8 0.053(3) 0.009(2) 0.052(3) 0.004(2) 0.031(3) 0.011(2)
F9 0.044(3) 0.036(3) 0.048(3) 0.028(3) 0.023(3) 0.014(2)
Pt2 0.01615(17) 0.01790(17) 0.01765(17) 0.00582(14) 0.00856(13) 0.00273(13)
Cl4 0.0268(19) 0.079(3) 0.029(2) 0.028(2) 0.0091(17) 0.018(2)
Cl5 0.0213(11) 0.0430(13) 0.0278(11) 0.0076(10) 0.0129(9) 0.0023(10)
Cl6 0.0176(10) 0.0303(11) 0.0298(11) 0.0162(10) 0.0121(9) 0.0045(8)
C4 0.017(5) 0.030(5) 0.039(5) 0.009(4) 0.011(4) 0.004(4)
F10 0.068(6) 0.027(4) 0.052(5) 0.015(4) 0.028(5) 0.017(4)
F11 0.067(4) 0.031(3) 0.059(4) -0.003(3) 0.029(3) -0.013(3)
F12 0.093(5) 0.034(3) 0.041(3) -0.007(3) 0.038(3) 0.004(3)
C5 0.036(7) 0.026(6) 0.052(10) 0.008(6) 0.025(7) 0.004(5)
F13 0.052(5) 0.042(5) 0.100(6) 0.055(5) 0.045(5) 0.022(4)
F14 0.054(4) 0.025(3) 0.081(4) 0.006(3) 0.038(3) 0.018(3)
F15 0.035(3) 0.029(3) 0.047(3) -0.002(2) 0.015(3) -0.011(2)
C6 0.019(4) 0.032(4) 0.025(4) 0.003(3) 0.019(3) 0.006(3)
F16 0.038(4) 0.043(5) 0.020(4) 0.007(3) 0.016(3) 0.003(4)
F17 0.084(5) 0.052(4) 0.046(3) 0.032(3) 0.016(3) -0.006(3)
F18 0.051(4) 0.067(4) 0.036(3) 0.031(3) 0.011(3) 0.015(3)
Pt2' 0.01615(17) 0.01790(17) 0.01765(17) 0.00582(14) 0.00856(13) 0.00273(13)
Cl4' 0.056(6) 0.054(6) 0.037(5) 0.025(5) 0.025(5) 0.023(5)
Cl5' 0.0213(11) 0.0430(13) 0.0278(11) 0.0076(10) 0.0129(9) 0.0023(10)
Cl6' 0.0176(10) 0.0303(11) 0.0298(11) 0.0162(10) 0.0121(9) 0.0045(8)
C4' 0.017(5) 0.030(5) 0.039(5) 0.009(4) 0.011(4) 0.004(4)
F10' 0.033(10) 0.038(10) 0.027(9) -0.011(8) -0.004(8) -0.005(8)
F11' 0.067(4) 0.031(3) 0.059(4) -0.003(3) 0.029(3) -0.013(3)
F12' 0.093(5) 0.034(3) 0.041(3) -0.007(3) 0.038(3) 0.004(3)
C5' 0.036(7) 0.026(6) 0.052(10) 0.008(6) 0.025(7) 0.004(5)
F13' 0.029(6) 0.026(6) 0.024(6) 0.002(5) 0.013(5) -0.002(5)
F14' 0.054(4) 0.025(3) 0.081(4) 0.006(3) 0.038(3) 0.018(3)
F15' 0.035(3) 0.029(3) 0.047(3) -0.002(2) 0.015(3) -0.011(2)
C6' 0.019(4) 0.032(4) 0.025(4) 0.003(3) 0.019(3) 0.006(3)
F16' 0.032(11) 0.076(15) 0.093(15) 0.080(14) 0.023(11) 0.025(10)
F17' 0.084(5) 0.052(4) 0.046(3) 0.032(3) 0.016(3) -0.006(3)
F18' 0.051(4) 0.067(4) 0.036(3) 0.031(3) 0.011(3) 0.015(3)
Pt3 0.02624(19) 0.01685(18) 0.02118(17) 0.01075(15) 0.00817(15) 0.00341(14)
Cl7 0.0513(19) 0.0369(17) 0.0384(16) 0.0137(14) 0.0315(15) 0.0103(14)
Cl8 0.0653(18) 0.0529(16) 0.0630(17) 0.0491(14) 0.0413(14) 0.0338(13)
Cl9 0.0435(15) 0.0439(15) 0.0653(17) 0.0435(14) 0.0095(13) 0.0036(11)
C7 0.028(6) 0.043(7) 0.014(6) 0.007(5) -0.016(5) -0.001(5)
F19 0.037(4) 0.063(5) 0.054(4) 0.029(4) 0.017(3) -0.016(3)
F20 0.020(3) 0.086(6) 0.044(4) 0.006(4) 0.022(3) 0.021(3)
F21 0.029(4) 0.043(4) 0.033(4) 0.014(3) 0.004(3) 0.005(3)
C8 0.082(10) 0.065(10) 0.046(9) 0.033(8) 0.052(8) 0.038(8)
F22 0.052(5) 0.056(5) 0.041(4) 0.004(4) 0.012(3) -0.025(4)
F23 0.017(4) 0.147(9) 0.089(6) 0.092(6) -0.018(4) -0.004(4)
F24 0.037(4) 0.057(5) 0.049(5) 0.023(4) 0.016(3) -0.019(3)
C9 0.039(8) 0.029(6) 0.057(7) 0.017(6) 0.027(7) -0.001(6)
F25 0.167(9) 0.021(4) 0.071(5) 0.018(4) 0.081(6) 0.012(4)
F26 0.057(4) 0.082(5) 0.037(4) 0.001(3) 0.014(3) 0.009(4)
F27 0.031(4) 0.054(4) 0.032(3) 0.012(3) 0.019(3) 0.006(3)
Pt3' 0.02624(19) 0.01685(18) 0.02118(17) 0.01075(15) 0.00817(15) 0.00341(14)
Cl7' 0.0513(19) 0.0369(17) 0.0384(16) 0.0137(14) 0.0315(15) 0.0103(14)
Cl8' 0.0653(18) 0.0529(16) 0.0630(17) 0.0491(14) 0.0413(14) 0.0338(13)
Cl9' 0.0435(15) 0.0439(15) 0.0653(17) 0.0435(14) 0.0095(13) 0.0036(11)
C7' 0.028(6) 0.043(7) 0.014(6) 0.007(5) -0.016(5) -0.001(5)
F19' 0.037(4) 0.063(5) 0.054(4) 0.029(4) 0.017(3) -0.016(3)
F20' 0.020(3) 0.086(6) 0.044(4) 0.006(4) 0.022(3) 0.021(3)
F21' 0.029(4) 0.043(4) 0.033(4) 0.014(3) 0.004(3) 0.005(3)
C8' 0.039(8) 0.029(6) 0.057(7) 0.017(6) 0.027(7) -0.001(6)
F22' 0.052(5) 0.056(5) 0.041(4) 0.004(4) 0.012(3) -0.025(4)
F23' 0.017(4) 0.147(9) 0.089(6) 0.092(6) -0.018(4) -0.004(4)
F24' 0.037(4) 0.057(5) 0.049(5) 0.023(4) 0.016(3) -0.019(3)
C9' 0.082(10) 0.065(10) 0.046(9) 0.033(8) 0.052(8) 0.038(8)
F25' 0.167(9) 0.021(4) 0.071(5) 0.018(4) 0.081(6) 0.012(4)
F26' 0.057(4) 0.082(5) 0.037(4) 0.001(3) 0.014(3) 0.009(4)
F27' 0.031(4) 0.054(4) 0.032(3) 0.012(3) 0.019(3) 0.006(3)
N1 0.023(4) 0.018(4) 0.025(4) 0.002(3) 0.007(3) 0.004(3)
C10 0.019(4) 0.017(4) 0.025(4) 0.005(4) 0.001(4) 0.003(3)
C11 0.035(5) 0.019(5) 0.038(5) 0.011(4) 0.012(4) 0.011(4)
C12 0.042(6) 0.019(5) 0.027(5) 0.005(4) 0.015(4) 0.002(4)
C13 0.044(6) 0.023(5) 0.026(5) 0.000(4) 0.016(4) 0.004(4)
C14 0.022(5) 0.020(5) 0.028(5) 0.002(4) 0.004(4) 0.009(4)
C15 0.037(6) 0.039(6) 0.047(6) -0.014(5) -0.002(5) 0.011(5)
C16 0.029(5) 0.031(5) 0.030(5) -0.003(4) -0.004(4) 0.007(4)
C17 0.194(16) 0.045(7) 0.067(8) 0.013(6) 0.085(10) 0.025(8)
C18 0.027(5) 0.026(5) 0.029(5) 0.010(4) 0.004(4) 0.011(4)
C19 0.045(6) 0.045(6) 0.049(6) 0.025(5) 0.023(5) 0.026(5)
C20 0.060(7) 0.044(6) 0.054(7) 0.027(5) 0.025(6) 0.015(5)
C21 0.066(8) 0.073(8) 0.065(8) 0.042(7) 0.032(6) 0.015(6)
C22 0.017(5) 0.027(5) 0.048(6) 0.006(4) 0.016(4) 0.001(4)
C23 0.043(6) 0.030(5) 0.073(7) 0.027(5) 0.034(6) 0.008(4)
C24 0.034(6) 0.066(8) 0.134(11) 0.061(8) 0.045(7) 0.011(6)
C25 0.040(9) 0.067(10) 0.077(11) 0.046(9) 0.043(8) 0.026(8)
C25' 0.040(9) 0.067(10) 0.077(11) 0.046(9) 0.043(8) 0.026(8)
N2 0.022(4) 0.033(4) 0.025(4) 0.009(3) 0.013(3) 0.003(3)
C26 0.029(5) 0.044(6) 0.017(4) 0.003(4) 0.016(4) 0.007(4)
C27 0.025(5) 0.044(6) 0.032(5) 0.014(5) 0.011(4) 0.015(4)
C28 0.042(6) 0.045(6) 0.030(5) 0.020(5) 0.015(5) 0.025(5)
C29 0.051(7) 0.041(6) 0.039(6) -0.001(5) 0.001(5) 0.006(5)
C30 0.029(5) 0.037(5) 0.032(5) 0.014(4) 0.016(4) 0.006(4)
C31 0.040(6) 0.062(7) 0.046(6) 0.028(6) 0.023(5) 0.004(5)
C32 0.068(8) 0.050(7) 0.061(7) 0.035(6) 0.046(6) 0.030(6)
C33 0.114(11) 0.100(10) 0.093(9) 0.076(8) 0.083(9) 0.066(8)
C34 0.026(5) 0.025(5) 0.024(4) 0.005(4) 0.014(4) -0.003(4)
C35 0.036(5) 0.033(5) 0.021(5) 0.004(4) 0.016(4) 0.003(4)
C36 0.032(5) 0.052(6) 0.023(5) 0.015(5) 0.005(4) -0.001(5)
C37 0.049(6) 0.045(6) 0.030(5) 0.010(5) 0.015(5) 0.011(5)
C38 0.023(5) 0.048(6) 0.035(5) 0.021(5) 0.018(4) 0.003(4)
C39 0.028(5) 0.037(5) 0.033(5) 0.004(4) 0.010(4) -0.005(4)
C40 0.036(6) 0.041(6) 0.057(7) 0.017(5) 0.013(5) -0.015(5)
C41 0.021(5) 0.058(7) 0.032(5) 0.008(5) 0.004(4) -0.007(5)
N3 0.021(4) 0.017(4) 0.031(4) 0.009(3) 0.007(3) 0.004(3)
C42 0.019(5) 0.018(5) 0.041(5) 0.007(4) 0.011(4) 0.002(4)
C43 0.030(5) 0.030(5) 0.033(5) 0.008(4) 0.008(4) 0.002(4)
C44 0.022(5) 0.032(5) 0.038(5) -0.005(4) 0.010(4) 0.006(4)
C45 0.045(6) 0.056(7) 0.032(6) 0.001(5) 0.007(5) 0.007(5)
C46 0.025(5) 0.026(5) 0.039(5) 0.020(4) 0.006(4) 0.007(4)
C47 0.034(5) 0.033(5) 0.044(6) 0.018(5) 0.016(5) 0.012(4)
C48 0.047(6) 0.034(5) 0.040(6) 0.013(5) 0.020(5) 0.007(5)
C49 0.061(7) 0.056(7) 0.061(7) 0.026(6) 0.035(6) 0.008(6)
C50 0.026(5) 0.019(4) 0.036(5) 0.018(4) 0.012(4) 0.004(4)
C51 0.032(5) 0.021(5) 0.031(5) 0.011(4) 0.009(4) 0.003(4)
C52 0.031(5) 0.026(5) 0.031(5) 0.006(4) 0.011(4) 0.001(4)
C53 0.066(7) 0.016(5) 0.047(6) 0.005(5) 0.004(5) 0.006(5)
C54 0.027(5) 0.019(4) 0.037(5) 0.011(4) 0.009(4) 0.005(4)
C55 0.029(6) 0.023(6) 0.138(11) 0.008(6) 0.030(7) 0.000(4)
C56 0.042(6) 0.044(6) 0.068(7) 0.007(6) 0.027(6) 0.023(5)
C57 0.050(9) 0.045(8) 0.078(10) 0.032(7) 0.045(8) 0.024(7)
C57' 0.050(9) 0.045(8) 0.078(10) 0.032(7) 0.045(8) 0.024(7)
N4 0.024(4) 0.021(4) 0.029(4) 0.011(3) 0.016(3) 0.008(3)
C58 0.027(5) 0.021(4) 0.032(5) 0.015(4) 0.020(4) 0.008(4)
C59 0.031(5) 0.022(5) 0.022(4) 0.011(4) 0.008(4) 0.010(4)
C60 0.024(5) 0.033(5) 0.041(5) 0.011(5) 0.012(4) 0.005(4)
C61 0.030(6) 0.044(6) 0.061(7) 0.012(6) -0.002(5) 0.004(5)
C62 0.040(5) 0.024(5) 0.041(5) 0.019(4) 0.029(5) 0.011(4)
C63 0.034(5) 0.023(5) 0.050(6) 0.018(4) 0.023(5) 0.012(4)
C64 0.065(7) 0.051(6) 0.062(7) 0.040(6) 0.047(6) 0.036(5)
C65 0.073(8) 0.043(6) 0.073(7) 0.034(6) 0.055(7) 0.035(5)
C66 0.031(5) 0.023(5) 0.029(5) 0.011(4) 0.021(4) 0.010(4)
C67 0.025(5) 0.019(4) 0.026(5) 0.009(4) 0.009(4) 0.004(4)
C68 0.032(5) 0.033(5) 0.035(5) 0.015(4) 0.016(4) 0.015(4)
C69 0.036(6) 0.027(5) 0.044(6) 0.007(5) 0.012(5) 0.014(4)
C70 0.025(5) 0.033(5) 0.025(5) 0.002(4) 0.009(4) 0.013(4)
C71 0.035(6) 0.030(6) 0.059(7) -0.006(5) 0.007(5) -0.011(5)
C72 0.032(8) 0.060(10) 0.058(10) 0.030(8) 0.003(7) -0.010(7)
C73 0.109(9) 0.108(9) 0.119(9) 0.046(7) 0.035(6) 0.001(6)
C72' 0.032(8) 0.060(10) 0.058(10) 0.030(8) 0.003(7) -0.010(7)
C73' 0.109(9) 0.108(9) 0.119(9) 0.046(7) 0.035(6) 0.001(6)
N5 0.019(4) 0.025(4) 0.039(4) 0.017(4) 0.011(3) 0.001(3)
C74 0.034(6) 0.036(6) 0.040(6) 0.021(5) -0.004(5) -0.018(4)
C75 0.068(7) 0.032(6) 0.036(6) 0.013(5) 0.014(5) -0.014(5)
C76 0.113(10) 0.044(7) 0.030(6) 0.018(5) 0.003(7) -0.033(7)
C77 0.200(16) 0.040(7) 0.051(7) -0.001(6) 0.068(10) -0.018(8)
C78 0.022(5) 0.022(5) 0.035(5) 0.011(4) 0.012(4) -0.003(4)
C79 0.039(6) 0.034(5) 0.050(6) 0.019(5) 0.025(5) 0.003(4)
C80 0.046(6) 0.046(6) 0.069(7) 0.035(6) 0.021(6) -0.005(5)
C81 0.055(7) 0.061(7) 0.080(8) 0.050(7) 0.022(6) -0.002(6)
C82 0.024(5) 0.024(5) 0.027(5) 0.010(4) 0.008(4) 0.007(4)
C83 0.028(5) 0.026(5) 0.025(5) 0.011(4) 0.006(4) 0.003(4)
C84 0.052(6) 0.040(6) 0.037(5) 0.022(5) 0.029(5) 0.022(5)
C85 0.062(7) 0.040(6) 0.033(5) 0.022(5) 0.003(5) -0.004(5)
C86 0.029(6) 0.052(7) 0.099(9) 0.059(7) 0.036(6) 0.018(5)
C87 0.068(8) 0.021(5) 0.094(9) 0.000(6) 0.064(7) 0.001(5)
C88 0.121(17) 0.036(13) 0.14(2) 0.027(16) 0.109(18) 0.010(13)
C89 0.084(14) 0.050(10) 0.089(13) 0.029(12) 0.051(13) 0.020(10)
C88' 0.121(17) 0.036(13) 0.14(2) 0.027(16) 0.109(18) 0.010(13)
C89' 0.084(14) 0.050(10) 0.089(13) 0.029(12) 0.051(13) 0.020(10)
N6 0.030(4) 0.023(4) 0.027(4) 0.012(3) 0.016(3) 0.006(3)
C90 0.041(11) 0.011(9) 0.036(10) 0.008(8) 0.021(9) -0.001(8)
C91 0.046(19) 0.028(15) 0.028(14) -0.011(11) 0.006(12) 0.017(12)
C92 0.042(14) 0.034(13) 0.034(13) 0.018(10) 0.010(11) -0.001(10)
C93 0.042(13) 0.045(14) 0.029(11) 0.001(10) 0.013(10) -0.017(10)
C94 0.031(10) 0.022(9) 0.021(9) 0.009(8) 0.020(8) 0.007(7)
C95 0.031(19) 0.023(14) 0.031(18) 0.014(11) 0.019(13) -0.008(11)
C96 0.036(11) 0.022(10) 0.039(11) 0.016(9) 0.022(9) 0.014(8)
C97 0.017(14) 0.08(2) 0.029(15) 0.020(14) 0.007(11) -0.019(14)
C98 0.017(10) 0.040(12) 0.023(9) 0.001(9) 0.014(8) -0.006(9)
C99 0.026(12) 0.058(16) 0.037(12) 0.028(13) 0.002(10) -0.013(11)
C100 0.04(2) 0.05(2) 0.07(2) -0.046(15) 0.033(16) -0.031(14)
C101 0.046(15) 0.067(17) 0.076(17) 0.023(14) 0.015(13) 0.043(13)
C102 0.029(11) 0.031(10) 0.030(10) 0.017(9) 0.003(9) 0.005(8)
C103 0.034(15) 0.081(17) 0.055(17) 0.050(15) 0.028(12) 0.033(13)
C104 0.036(14) 0.060(15) 0.057(17) 0.043(15) 0.010(12) 0.021(11)
C105 0.042(15) 0.15(3) 0.055(16) 0.058(18) 0.020(13) 0.049(17)
N6' 0.030(4) 0.023(4) 0.027(4) 0.012(3) 0.016(3) 0.006(3)
C90' 0.040(11) 0.021(10) 0.034(10) 0.007(9) 0.020(9) 0.002(8)
C91' 0.05(2) 0.023(14) 0.048(16) -0.007(12) 0.013(13) 0.005(11)
C92' 0.063(17) 0.050(17) 0.07(2) 0.001(16) 0.039(17) -0.037(13)
C93' 0.10(2) 0.051(15) 0.068(17) -0.005(13) 0.044(16) -0.039(14)
C94' 0.044(11) 0.035(11) 0.026(10) 0.020(9) 0.015(9) -0.005(9)
C95' 0.037(16) 0.04(2) 0.019(16) 0.010(11) 0.009(13) -0.003(17)
C96' 0.032(11) 0.035(11) 0.039(12) 0.019(10) 0.008(9) 0.011(9)
C97' 0.04(2) 0.06(2) 0.022(14) 0.001(12) 0.026(12) -0.006(17)
C98' 0.018(10) 0.028(10) 0.037(11) 0.016(9) 0.012(8) 0.003(8)
C99' 0.017(10) 0.044(13) 0.040(12) 0.031(12) 0.010(9) 0.010(9)
C10A 0.025(13) 0.015(11) 0.004(10) 0.006(10) 0.006(9) 0.003(8)
C10B 0.014(10) 0.043(12) 0.036(11) 0.001(10) 0.006(8) -0.019(9)
C10C 0.020(9) 0.039(11) 0.040(11) 0.024(9) 0.018(9) 0.021(8)
C10D 0.037(14) 0.056(14) 0.039(14) 0.031(12) 0.019(11) 0.027(12)
C10E 0.041(15) 0.066(16) 0.051(16) 0.028(14) 0.026(13) 0.011(12)
C10F 0.068(18) 0.095(19) 0.040(14) 0.038(14) 0.009(13) 0.042(16)
Cl10 0.092(2) 0.080(2) 0.074(2) 0.0535(18) 0.0569(18) 0.0593(18)
Cl11 0.0606(17) 0.0383(14) 0.0402(14) 0.0112(12) 0.0179(13) 0.0185(12)
C106 0.087(9) 0.101(10) 0.049(7) 0.041(7) 0.026(7) 0.054(8)
C107 0.066(5) 0.064(5) 0.048(4) 0.031(4) 0.047(4) 0.045(4)
Cl12 0.066(5) 0.064(5) 0.048(4) 0.031(4) 0.047(4) 0.045(4)
Cl13 0.066(5) 0.064(5) 0.048(4) 0.031(4) 0.047(4) 0.045(4)

loop_
_atom_type_symbol
_atom_type_description
_atom_type_scat_dispersion_real
_atom_type_scat_dispersion_imag
_atom_type_scat_source
C C 0.0033 0.0016 'International Tables Vol C Tables 4.2.6.8 and 6.1.1.4'
H H 0.0000 0.0000 'International Tables Vol C Tables 4.2.6.8 and 6.1.1.4'
N N 0.0061 0.0033 'International Tables Vol C Tables 4.2.6.8 and 6.1.1.4'
F F 0.0171 0.0103 'International Tables Vol C Tables 4.2.6.8 and 6.1.1.4'
Cl Cl 0.1484 0.1585 'International Tables Vol C Tables 4.2.6.8 and 6.1.1.4'
Pt Pt -1.7033 8.3905 'International Tables Vol C Tables 4.2.6.8 and 6.1.1.4'

loop_
_geom_angle_atom_site_label_1
_geom_angle_atom_site_label_2
_geom_angle_atom_site_label_3
_geom_angle
C3 Pt1 C2 90.5(2)
C3 Pt1 C1 92.1(2)
C2 Pt1 C1 176.2(2)
C3 Pt1 Cl3 94.85(15)
C2 Pt1 Cl3 90.29(14)
C1 Pt1 Cl3 86.67(15)
C3 Pt1 Cl2 87.65(15)
C2 Pt1 Cl2 90.16(14)
C1 Pt1 Cl2 92.78(15)
Cl3 Pt1 Cl2 177.46(7)
C3 Pt1 Cl1 175.76(16)
C2 Pt1 Cl1 89.49(15)
C1 Pt1 Cl1 88.17(16)
Cl3 Pt1 Cl1 89.39(7)
Cl2 Pt1 Cl1 88.11(7)
F3 C1 F1 104.8(5)
F3 C1 F2 104.4(4)
F1 C1 F2 102.3(5)
F3 C1 Pt1 115.5(4)
F1 C1 Pt1 115.8(4)
F2 C1 Pt1 112.6(4)
F5 C2 F6 106.3(5)
F5 C2 F4 102.6(4)
F6 C2 F4 101.8(4)
F5 C2 Pt1 115.8(4)
F6 C2 Pt1 116.7(4)
F4 C2 Pt1 111.8(4)
F8 C3 F7 105.3(5)
F8 C3 F9 104.8(5)
F7 C3 F9 102.2(5)
F8 C3 Pt1 116.4(4)
F7 C3 Pt1 114.4(4)
F9 C3 Pt1 112.3(4)
C6 Pt2 C5 90.2(2)
C6 Pt2 C4 91.7(2)
C5 Pt2 C4 172.3(2)
C6 Pt2 Cl6 94.37(15)
C5 Pt2 Cl6 87.71(16)
C4 Pt2 Cl6 84.74(16)
C6 Pt2 Cl5 85.98(16)
C5 Pt2 Cl5 93.45(17)
C4 Pt2 Cl5 94.09(16)
Cl6 Pt2 Cl5 178.79(7)
C6 Pt2 Cl4 175.47(17)
C5 Pt2 Cl4 90.13(18)
C4 Pt2 Cl4 88.6(2)
Cl6 Pt2 Cl4 90.15(10)
Cl5 Pt2 Cl4 89.49(10)
F12 C4 F10 99.9(5)
F12 C4 F11 109.4(5)
F10 C4 F11 99.1(5)
F12 C4 Pt2 117.8(4)
F10 C4 Pt2 113.7(4)
F11 C4 Pt2 114.5(4)
F14 C5 F15 108.5(5)
F14 C5 F13 100.2(5)
F15 C5 F13 98.8(5)
F14 C5 Pt2 119.7(4)
F15 C5 Pt2 114.2(4)
F13 C5 Pt2 112.6(4)
F17 C6 F18 109.7(5)
F17 C6 F16 100.8(5)
F18 C6 F16 100.3(5)
F17 C6 Pt2 117.1(4)
F18 C6 Pt2 114.9(4)
F16 C6 Pt2 111.8(4)
C9 Pt3 C7 94.4(2)
C9 Pt3 C8 90.7(2)
C7 Pt3 C8 173.6(2)
C9 Pt3 Cl8 87.45(18)
C7 Pt3 Cl8 91.73(17)
C8 Pt3 Cl8 92.39(18)
C9 Pt3 Cl9 93.05(18)
C7 Pt3 Cl9 87.02(17)
C8 Pt3 Cl9 88.81(18)
Cl8 Pt3 Cl9 178.69(9)
C9 Pt3 Cl7 174.64(19)
C7 Pt3 Cl7 88.46(18)
C8 Pt3 Cl7 86.75(18)
Cl8 Pt3 Cl7 87.94(9)
Cl9 Pt3 Cl7 91.63(9)
F21 C7 F19 105.5(5)
F21 C7 F20 108.1(5)
F19 C7 F20 101.7(5)
F21 C7 Pt3 114.3(4)
F19 C7 Pt3 115.2(4)
F20 C7 Pt3 111.1(4)
F23 C8 F24 107.7(6)
F23 C8 F22 101.6(6)
F24 C8 F22 98.9(5)
F23 C8 Pt3 119.2(5)
F24 C8 Pt3 113.5(4)
F22 C8 Pt3 113.4(4)
F26 C9 F27 106.4(6)
F26 C9 F25 103.2(6)
F27 C9 F25 102.9(5)
F26 C9 Pt3 116.2(5)
F27 C9 Pt3 113.6(4)
F25 C9 Pt3 113.3(4)
F21' C7' F19' 104.1(7)
F21' C7' F20' 104.2(7)
F19' C7' F20' 102.2(7)
F23' C8' F24' 106.5(8)
F23' C8' F22' 99.5(7)
F24' C8' F22' 102.2(7)
F26' C9' F27' 107.8(8)
F26' C9' F25' 102.8(8)
F27' C9' F25' 101.5(7)
C10 N1 C18 111.3(6)
C10 N1 C22 110.4(6)
C18 N1 C22 105.6(6)
C10 N1 C14 106.6(5)
C18 N1 C14 111.6(6)
C22 N1 C14 111.4(6)
N1 C10 C11 116.8(6)
N1 C10 H10A 108.1
C11 C10 H10A 108.1
N1 C10 H10B 108.1
C11 C10 H10B 108.1
H10A C10 H10B 107.3
C10 C11 C12 110.2(6)
C10 C11 H11A 109.6
C12 C11 H11A 109.6
C10 C11 H11B 109.6
C12 C11 H11B 109.6
H11A C11 H11B 108.1
C13 C12 C11 113.8(6)
C13 C12 H12A 108.8
C11 C12 H12A 108.8
C13 C12 H12B 108.8
C11 C12 H12B 108.8
H12A C12 H12B 107.7
C12 C13 H13A 109.5
C12 C13 H13B 109.5
H13A C13 H13B 109.5
C12 C13 H13C 109.5
H13A C13 H13C 109.5
H13B C13 H13C 109.5
C15 C14 N1 114.5(6)
C15 C14 H14A 108.6
N1 C14 H14A 108.6
C15 C14 H14B 108.6
N1 C14 H14B 108.6
H14A C14 H14B 107.6
C14 C15 C16 110.2(7)
C14 C15 H15A 109.6
C16 C15 H15A 109.6
C14 C15 H15B 109.6
C16 C15 H15B 109.6
H15A C15 H15B 108.1
C17 C16 C15 112.9(8)
C17 C16 H16A 109.0
C15 C16 H16A 109.0
C17 C16 H16B 109.0
C15 C16 H16B 109.0
H16A C16 H16B 107.8
C16 C17 H17A 109.5
C16 C17 H17B 109.5
H17A C17 H17B 109.5
C16 C17 H17C 109.5
H17A C17 H17C 109.5
H17B C17 H17C 109.5
C19 C18 N1 117.1(6)
C19 C18 H18A 108.0
N1 C18 H18A 108.0
C19 C18 H18B 108.0
N1 C18 H18B 108.0
H18A C18 H18B 107.3
C18 C19 C20 109.5(7)
C18 C19 H19A 109.8
C20 C19 H19A 109.8
C18 C19 H19B 109.8
C20 C19 H19B 109.8
H19A C19 H19B 108.2
C21 C20 C19 113.1(8)
C21 C20 H20A 109.0
C19 C20 H20A 109.0
C21 C20 H20B 109.0
C19 C20 H20B 109.0
H20A C20 H20B 107.8
C20 C21 H21A 109.5
C20 C21 H21B 109.5
H21A C21 H21B 109.5
C20 C21 H21C 109.5
H21A C21 H21C 109.5
H21B C21 H21C 109.5
N1 C22 C23 116.5(6)
N1 C22 H22A 108.2
C23 C22 H22A 108.2
N1 C22 H22B 108.2
C23 C22 H22B 108.2
H22A C22 H22B 107.3
C24 C23 C22 112.1(7)
C24 C23 H23A 109.2
C22 C23 H23A 109.2
C24 C23 H23B 109.2
C22 C23 H23B 109.2
H23A C23 H23B 107.9
C25' C24 C25 100.5(13)
C25' C24 C23 119.5(11)
C25 C24 C23 117.1(10)
C24 C25 H25A 109.5
C24 C25 H25B 109.5
H25A C25 H25B 109.5
C24 C25 H25C 109.5
H25A C25 H25C 109.5
H25B C25 H25C 109.5
C24 C25' H25D 109.5
C24 C25' H25E 109.5
H25D C25' H25E 109.5
C24 C25' H25F 109.5
H25D C25' H25F 109.5
H25E C25' H25F 109.5
C34 N2 C38 111.6(5)
C34 N2 C26 111.5(5)
C38 N2 C26 106.3(5)
C34 N2 C30 106.2(5)
C38 N2 C30 111.2(5)
C26 N2 C30 110.1(5)
C27 C26 N2 116.3(6)
C27 C26 H26A 108.2
N2 C26 H26A 108.2
C27 C26 H26B 108.2
N2 C26 H26B 108.2
H26A C26 H26B 107.4
C26 C27 C28 110.7(6)
C26 C27 H27A 109.5
C28 C27 H27A 109.5
C26 C27 H27B 109.5
C28 C27 H27B 109.5
H27A C27 H27B 108.1
C29 C28 C27 114.0(7)
C29 C28 H28A 108.8
C27 C28 H28A 108.8
C29 C28 H28B 108.8
C27 C28 H28B 108.8
H28A C28 H28B 107.7
C28 C29 H29A 109.5
C28 C29 H29B 109.5
H29A C29 H29B 109.5
C28 C29 H29C 109.5
H29A C29 H29C 109.5
H29B C29 H29C 109.5
C31 C30 N2 115.1(6)
C31 C30 H30A 108.5
N2 C30 H30A 108.5
C31 C30 H30B 108.5
N2 C30 H30B 108.5
H30A C30 H30B 107.5
C30 C31 C32 110.1(7)
C30 C31 H31A 109.6
C32 C31 H31A 109.6
C30 C31 H31B 109.6
C32 C31 H31B 109.6
H31A C31 H31B 108.2
C33 C32 C31 114.6(8)
C33 C32 H32A 108.6
C31 C32 H32A 108.6
C33 C32 H32B 108.6
C31 C32 H32B 108.6
H32A C32 H32B 107.6
C32 C33 H33A 109.5
C32 C33 H33B 109.5
H33A C33 H33B 109.5
C32 C33 H33C 109.5
H33A C33 H33C 109.5
H33B C33 H33C 109.5
C35 C34 N2 115.9(5)
C35 C34 H34A 108.3
N2 C34 H34A 108.3
C35 C34 H34B 108.3
N2 C34 H34B 108.3
H34A C34 H34B 107.4
C34 C35 C36 109.6(6)
C34 C35 H35A 109.8
C36 C35 H35A 109.8
C34 C35 H35B 109.8
C36 C35 H35B 109.8
H35A C35 H35B 108.2
C37 C36 C35 113.4(7)
C37 C36 H36A 108.9
C35 C36 H36A 108.9
C37 C36 H36B 108.9
C35 C36 H36B 108.9
H36A C36 H36B 107.7
C36 C37 H37A 109.5
C36 C37 H37B 109.5
H37A C37 H37B 109.5
C36 C37 H37C 109.5
H37A C37 H37C 109.5
H37B C37 H37C 109.5
C39 C38 N2 116.1(5)
C39 C38 H38A 108.3
N2 C38 H38A 108.3
C39 C38 H38B 108.3
N2 C38 H38B 108.3
H38A C38 H38B 107.4
C38 C39 C40 110.0(6)
C38 C39 H39A 109.7
C40 C39 H39A 109.7
C38 C39 H39B 109.7
C40 C39 H39B 109.7
H39A C39 H39B 108.2
C41 C40 C39 114.0(6)
C41 C40 H40A 108.7
C39 C40 H40A 108.7
C41 C40 H40B 108.7
C39 C40 H40B 108.7
H40A C40 H40B 107.6
C40 C41 H41A 109.5
C40 C41 H41B 109.5
H41A C41 H41B 109.5
C40 C41 H41C 109.5
H41A C41 H41C 109.5
H41B C41 H41C 109.5
C54 N3 C42 111.6(6)
C54 N3 C46 108.3(6)
C42 N3 C46 109.0(5)
C54 N3 C50 108.5(5)
C42 N3 C50 108.7(5)
C46 N3 C50 110.8(5)
C43 C42 N3 116.1(6)
C43 C42 H42A 108.3
N3 C42 H42A 108.3
C43 C42 H42B 108.3
N3 C42 H42B 108.3
H42A C42 H42B 107.4
C42 C43 C44 110.4(6)
C42 C43 H43A 109.6
C44 C43 H43A 109.6
C42 C43 H43B 109.6
C44 C43 H43B 109.6
H43A C43 H43B 108.1
C45 C44 C43 112.3(7)
C45 C44 H44A 109.1
C43 C44 H44A 109.1
C45 C44 H44B 109.1
C43 C44 H44B 109.1
H44A C44 H44B 107.9
C44 C45 H45A 109.5
C44 C45 H45B 109.5
H45A C45 H45B 109.5
C44 C45 H45C 109.5
H45A C45 H45C 109.5
H45B C45 H45C 109.5
C47 C46 N3 116.0(6)
C47 C46 H46A 108.3
N3 C46 H46A 108.3
C47 C46 H46B 108.3
N3 C46 H46B 108.3
H46A C46 H46B 107.4
C46 C47 C48 110.3(7)
C46 C47 H47A 109.6
C48 C47 H47A 109.6
C46 C47 H47B 109.6
C48 C47 H47B 109.6
H47A C47 H47B 108.1
C49 C48 C47 112.2(7)
C49 C48 H48A 109.2
C47 C48 H48A 109.2
C49 C48 H48B 109.2
C47 C48 H48B 109.2
H48A C48 H48B 107.9
C48 C49 H49A 109.5
C48 C49 H49B 109.5
H49A C49 H49B 109.5
C48 C49 H49C 109.5
H49A C49 H49C 109.5
H49B C49 H49C 109.5
C51 C50 N3 116.4(6)
C51 C50 H50A 108.2
N3 C50 H50A 108.2
C51 C50 H50B 108.2
N3 C50 H50B 108.2
H50A C50 H50B 107.3
C50 C51 C52 109.6(6)
C50 C51 H51A 109.7
C52 C51 H51A 109.7
C50 C51 H51B 109.7
C52 C51 H51B 109.7
H51A C51 H51B 108.2
C53 C52 C51 112.2(6)
C53 C52 H52A 109.2
C51 C52 H52A 109.2
C53 C52 H52B 109.2
C51 C52 H52B 109.2
H52A C52 H52B 107.9
C52 C53 H53A 109.5
C52 C53 H53B 109.5
H53A C53 H53B 109.5
C52 C53 H53C 109.5
H53A C53 H53C 109.5
H53B C53 H53C 109.5
N3 C54 C55 116.6(6)
N3 C54 H54A 108.1
C55 C54 H54A 108.1
N3 C54 H54B 108.1
C55 C54 H54B 108.1
H54A C54 H54B 107.3
C54 C55 C56 111.4(7)
C54 C55 H55A 109.3
C56 C55 H55A 109.3
C54 C55 H55B 109.3
C56 C55 H55B 109.3
H55A C55 H55B 108.0
C57 C56 C57' 63.4(13)
C57 C56 C55 117.2(9)
C57' C56 C55 92.3(13)
C56 C57 H57A 109.5
C56 C57 H57B 109.5
H57A C57 H57B 109.5
C56 C57 H57C 109.5
H57A C57 H57C 109.5
H57B C57 H57C 109.5
C56 C57' H57D 109.5
C56 C57' H57E 109.5
H57D C57' H57E 109.5
C56 C57' H57F 109.5
H57D C57' H57F 109.5
H57E C57' H57F 109.5
C66 N4 C58 110.1(5)
C66 N4 C62 106.9(5)
C58 N4 C62 110.4(5)
C66 N4 C70 112.1(6)
C58 N4 C70 106.5(5)
C62 N4 C70 110.9(6)
C59 C58 N4 116.6(6)
C59 C58 H58A 108.1
N4 C58 H58A 108.1
C59 C58 H58B 108.1
N4 C58 H58B 108.1
H58A C58 H58B 107.3
C58 C59 C60 110.2(6)
C58 C59 H59A 109.6
C60 C59 H59A 109.6
C58 C59 H59B 109.6
C60 C59 H59B 109.6
H59A C59 H59B 108.1
C61 C60 C59 112.7(7)
C61 C60 H60A 109.0
C59 C60 H60A 109.0
C61 C60 H60B 109.0
C59 C60 H60B 109.0
H60A C60 H60B 107.8
C60 C61 H61A 109.5
C60 C61 H61B 109.5
H61A C61 H61B 109.5
C60 C61 H61C 109.5
H61A C61 H61C 109.5
H61B C61 H61C 109.5
C63 C62 N4 114.6(6)
C63 C62 H62A 108.6
N4 C62 H62A 108.6
C63 C62 H62B 108.6
N4 C62 H62B 108.6
H62A C62 H62B 107.6
C62 C63 C64 110.6(7)
C62 C63 H63A 109.5
C64 C63 H63A 109.5
C62 C63 H63B 109.5
C64 C63 H63B 109.5
H63A C63 H63B 108.1
C63 C64 C65 112.1(7)
C63 C64 H64A 109.2
C65 C64 H64A 109.2
C63 C64 H64B 109.2
C65 C64 H64B 109.2
H64A C64 H64B 107.9
C64 C65 H65A 109.5
C64 C65 H65B 109.5
H65A C65 H65B 109.5
C64 C65 H65C 109.5
H65A C65 H65C 109.5
H65B C65 H65C 109.5
C67 C66 N4 117.0(6)
C67 C66 H66A 108.0
N4 C66 H66A 108.0
C67 C66 H66B 108.0
N4 C66 H66B 108.0
H66A C66 H66B 107.3
C66 C67 C68 109.3(6)
C66 C67 H67A 109.8
C68 C67 H67A 109.8
C66 C67 H67B 109.8
C68 C67 H67B 109.8
H67A C67 H67B 108.3
C69 C68 C67 113.2(7)
C69 C68 H68A 108.9
C67 C68 H68A 108.9
C69 C68 H68B 108.9
C67 C68 H68B 108.9
H68A C68 H68B 107.8
C68 C69 H69A 109.5
C68 C69 H69B 109.5
H69A C69 H69B 109.5
C68 C69 H69C 109.5
H69A C69 H69C 109.5
H69B C69 H69C 109.5
N4 C70 C71 114.8(7)
N4 C70 H70A 108.6
C71 C70 H70A 108.6
N4 C70 H70B 108.6
C71 C70 H70B 108.6
H70A C70 H70B 107.5
C72 C71 C70 121.5(11)
C72 C71 C72' 69.8(11)
C70 C71 C72' 106.4(9)
C71 C72 C73 118.0(19)
C71 C72 H72A 107.8
C73 C72 H72A 107.8
C71 C72 H72B 107.8
C73 C72 H72B 107.8
H72A C72 H72B 107.1
C72 C73 H73A 109.5
C72 C73 H73B 109.5
H73A C73 H73B 109.5
C72 C73 H73C 109.5
H73A C73 H73C 109.5
H73B C73 H73C 109.5
C73' C72' C71 129.9(15)
C73' C72' H72C 104.8
C71 C72' H72C 104.8
C73' C72' H72D 104.8
C71 C72' H72D 104.8
H72C C72' H72D 105.8
C72' C73' H73D 109.5
C72' C73' H73E 109.5
H73D C73' H73E 109.5
C72' C73' H73F 109.5
H73D C73' H73F 109.5
H73E C73' H73F 109.5
C82 N5 C74 110.9(6)
C82 N5 C86 112.2(6)
C74 N5 C86 107.3(6)
C82 N5 C78 104.9(5)
C74 N5 C78 111.1(6)
C86 N5 C78 110.5(6)
N5 C74 C75 116.8(7)
N5 C74 H74A 108.1
C75 C74 H74A 108.1
N5 C74 H74B 108.1
C75 C74 H74B 108.1
H74A C74 H74B 107.3
C74 C75 C76 111.4(8)
C74 C75 H75A 109.3
C76 C75 H75A 109.3
C74 C75 H75B 109.3
C76 C75 H75B 109.3
H75A C75 H75B 108.0
C77 C76 C75 113.1(9)
C77 C76 H76A 109.0
C75 C76 H76A 109.0
C77 C76 H76B 109.0
C75 C76 H76B 109.0
H76A C76 H76B 107.8
C76 C77 H77A 109.5
C76 C77 H77B 109.5
H77A C77 H77B 109.5
C76 C77 H77C 109.5
H77A C77 H77C 109.5
H77B C77 H77C 109.5
C79 C78 N5 115.4(6)
C79 C78 H78A 108.4
N5 C78 H78A 108.4
C79 C78 H78B 108.4
N5 C78 H78B 108.4
H78A C78 H78B 107.5
C78 C79 C80 109.9(7)
C78 C79 H79A 109.7
C80 C79 H79A 109.7
C78 C79 H79B 109.7
C80 C79 H79B 109.7
H79A C79 H79B 108.2
C81 C80 C79 113.7(8)
C81 C80 H80A 108.8
C79 C80 H80A 108.8
C81 C80 H80B 108.8
C79 C80 H80B 108.8
H80A C80 H80B 107.7
C80 C81 H81A 109.5
C80 C81 H81B 109.5
H81A C81 H81B 109.5
C80 C81 H81C 109.5
H81A C81 H81C 109.5
H81B C81 H81C 109.5
N5 C82 C83 117.2(6)
N5 C82 H82A 108.0
C83 C82 H82A 108.0
N5 C82 H82B 108.0
C83 C82 H82B 108.0
H82A C82 H82B 107.2
C84 C83 C82 107.8(6)
C84 C83 H83A 110.1
C82 C83 H83A 110.1
C84 C83 H83B 110.1
C82 C83 H83B 110.1
H83A C83 H83B 108.5
C83 C84 C85 112.8(7)
C83 C84 H84A 109.0
C85 C84 H84A 109.0
C83 C84 H84B 109.0
C85 C84 H84B 109.0
H84A C84 H84B 107.8
C84 C85 H85A 109.5
C84 C85 H85B 109.5
H85A C85 H85B 109.5
C84 C85 H85C 109.5
H85A C85 H85C 109.5
H85B C85 H85C 109.5
C87 C86 N5 115.2(7)
C87 C86 H86A 108.5
N5 C86 H86A 108.5
C87 C86 H86B 108.5
N5 C86 H86B 108.5
H86A C86 H86B 107.5
C88 C87 C86 119.4(15)
C88 C87 C88' 21.1(18)
C86 C87 C88' 99.1(12)
C89 C88 C87 113(2)
C89 C88 H88A 109.0
C87 C88 H88A 109.0
C89 C88 H88B 109.0
C87 C88 H88B 109.0
H88A C88 H88B 107.8
C88 C89 H89A 109.5
C88 C89 H89B 109.5
H89A C89 H89B 109.5
C88 C89 H89C 109.5
H89A C89 H89C 109.5
H89B C89 H89C 109.5
C89' C88' C87 110.2(17)
C89' C88' H88C 109.6
C87 C88' H88C 109.6
C89' C88' H88D 109.6
C87 C88' H88D 109.6
H88C C88' H88D 108.1
C88' C89' H89D 109.5
C88' C89' H89E 109.5
H89D C89' H89E 109.5
C88' C89' H89F 109.5
H89D C89' H89F 109.5
H89E C89' H89F 109.5
C98 N6 C90 112.0(8)
C98 N6 C102 109.5(8)
C90 N6 C102 111.6(8)
C98 N6 C94 109.6(7)
C90 N6 C94 107.7(7)
C102 N6 C94 106.2(7)
C91 C90 N6 115.2(10)
C90 C91 C92 112.2(14)
C93 C92 C91 113.7(12)
C95 C94 N6 115.3(10)
C94 C95 C96 110.0(14)
C97 C96 C95 116.4(16)
C99 C98 N6 115.4(9)
C98 C99 C100 109.8(12)
C101 C100 C99 112.7(14)
C103 C102 N6 116.5(9)
C102 C103 C104 108.5(10)
C105 C104 C103 112.4(12)
C90' C91' C92' 111.0(13)
C93' C92' C91' 114.1(13)
C94' C95' C96' 111.0(14)
C97' C96' C95' 116.3(15)
C98' C99' C10A 109.2(10)
C10B C10A C99' 114.1(12)
C10C C10D C10E 109.7(11)
C10F C10E C10D 112.3(12)
Cl10 C106 Cl11 113.3(6)
Cl10 C106 H10C 108.9
Cl11 C106 H10C 108.9
Cl10 C106 H10D 108.9
Cl11 C106 H10D 108.9
H10C C106 H10D 107.7
Cl13 C107 Cl12 118.2(16)
Cl13 C107 H10E 107.8
Cl12 C107 H10E 107.8
Cl13 C107 H10F 107.8
Cl12 C107 H10F 107.8
H10E C107 H10F 107.1

loop_
_geom_bond_atom_site_label_1
_geom_bond_atom_site_label_2
_geom_bond_distance
Pt1 C3 2.027(6)
Pt1 C2 2.099(6)
Pt1 C1 2.109(6)
Pt1 Cl3 2.3225(17)
Pt1 Cl2 2.3259(17)
Pt1 Cl1 2.4102(17)
C1 F3 1.314(6)
C1 F1 1.336(6)
C1 F2 1.377(5)
C2 F5 1.324(6)
C2 F6 1.357(5)
C2 F4 1.399(6)
C3 F8 1.304(6)
C3 F7 1.367(5)
C3 F9 1.369(5)
Pt2 C6 2.028(6)
Pt2 C5 2.097(6)
Pt2 C4 2.107(6)
Pt2 Cl6 2.3251(16)
Pt2 Cl5 2.3297(17)
Pt2 Cl4 2.412(3)
C4 F12 1.307(6)
C4 F10 1.348(6)
C4 F11 1.354(6)
C5 F14 1.300(6)
C5 F15 1.375(6)
C5 F13 1.405(6)
C6 F17 1.300(6)
C6 F18 1.332(6)
C6 F16 1.385(6)
C4' F10' 1.349(6)
C5' F13' 1.412(7)
C6' F16' 1.392(6)
Pt3 C9 2.017(6)
Pt3 C7 2.099(6)
Pt3 C8 2.103(7)
Pt3 Cl8 2.3201(17)
Pt3 Cl9 2.3272(17)
Pt3 Cl7 2.436(2)
C7 F21 1.303(6)
C7 F19 1.332(6)
C7 F20 1.368(6)
C8 F23 1.307(6)
C8 F24 1.369(6)
C8 F22 1.403(6)
C9 F26 1.300(6)
C9 F27 1.352(6)
C9 F25 1.372(6)
C7' F21' 1.306(7)
C7' F19' 1.321(7)
C7' F20' 1.382(7)
C8' F23' 1.329(7)
C8' F24' 1.355(6)
C8' F22' 1.392(7)
C9' F26' 1.288(7)
C9' F27' 1.360(6)
C9' F25' 1.376(7)
N1 C10 1.511(8)
N1 C18 1.515(8)
N1 C22 1.517(8)
N1 C14 1.526(8)
C10 C11 1.521(9)
C10 H10A 0.9900
C10 H10B 0.9900
C11 C12 1.529(9)
C11 H11A 0.9900
C11 H11B 0.9900
C12 C13 1.527(9)
C12 H12A 0.9900
C12 H12B 0.9900
C13 H13A 0.9800
C13 H13B 0.9800
C13 H13C 0.9800
C14 C15 1.510(9)
C14 H14A 0.9900
C14 H14B 0.9900
C15 C16 1.546(10)
C15 H15A 0.9900
C15 H15B 0.9900
C16 C17 1.486(11)
C16 H16A 0.9900
C16 H16B 0.9900
C17 H17A 0.9800
C17 H17B 0.9800
C17 H17C 0.9800
C18 C19 1.503(10)
C18 H18A 0.9900
C18 H18B 0.9900
C19 C20 1.524(10)
C19 H19A 0.9900
C19 H19B 0.9900
C20 C21 1.486(10)
C20 H20A 0.9900
C20 H20B 0.9900
C21 H21A 0.9800
C21 H21B 0.9800
C21 H21C 0.9800
C22 C23 1.521(10)
C22 H22A 0.9900
C22 H22B 0.9900
C23 C24 1.508(10)
C23 H23A 0.9900
C23 H23B 0.9900
C24 C25' 1.442(11)
C24 C25 1.452(14)
C25 H25A 0.9800
C25 H25B 0.9800
C25 H25C 0.9800
C25' H25D 0.9800
C25' H25E 0.9800
C25' H25F 0.9800
N2 C34 1.514(7)
N2 C38 1.526(7)
N2 C26 1.530(7)
N2 C30 1.541(7)
C26 C27 1.500(8)
C26 H26A 0.9900
C26 H26B 0.9900
C27 C28 1.513(8)
C27 H27A 0.9900
C27 H27B 0.9900
C28 C29 1.498(9)
C28 H28A 0.9900
C28 H28B 0.9900
C29 H29A 0.9800
C29 H29B 0.9800
C29 H29C 0.9800
C30 C31 1.513(8)
C30 H30A 0.9900
C30 H30B 0.9900
C31 C32 1.519(9)
C31 H31A 0.9900
C31 H31B 0.9900
C32 C33 1.483(9)
C32 H32A 0.9900
C32 H32B 0.9900
C33 H33A 0.9800
C33 H33B 0.9800
C33 H33C 0.9800
C34 C35 1.510(8)
C34 H34A 0.9900
C34 H34B 0.9900
C35 C36 1.534(8)
C35 H35A 0.9900
C35 H35B 0.9900
C36 C37 1.516(9)
C36 H36A 0.9900
C36 H36B 0.9900
C37 H37A 0.9800
C37 H37B 0.9800
C37 H37C 0.9800
C38 C39 1.510(8)
C38 H38A 0.9900
C38 H38B 0.9900
C39 C40 1.527(8)
C39 H39A 0.9900
C39 H39B 0.9900
C40 C41 1.493(9)
C40 H40A 0.9900
C40 H40B 0.9900
C41 H41A 0.9800
C41 H41B 0.9800
C41 H41C 0.9800
N3 C54 1.511(8)
N3 C42 1.516(8)
N3 C46 1.519(8)
N3 C50 1.528(8)
C42 C43 1.510(9)
C42 H42A 0.9900
C42 H42B 0.9900
C43 C44 1.514(9)
C43 H43A 0.9900
C43 H43B 0.9900
C44 C45 1.512(10)
C44 H44A 0.9900
C44 H44B 0.9900
C45 H45A 0.9800
C45 H45B 0.9800
C45 H45C 0.9800
C46 C47 1.516(9)
C46 H46A 0.9900
C46 H46B 0.9900
C47 C48 1.519(9)
C47 H47A 0.9900
C47 H47B 0.9900
C48 C49 1.500(10)
C48 H48A 0.9900
C48 H48B 0.9900
C49 H49A 0.9800
C49 H49B 0.9800
C49 H49C 0.9800
C50 C51 1.516(9)
C50 H50A 0.9900
C50 H50B 0.9900
C51 C52 1.524(9)
C51 H51A 0.9900
C51 H51B 0.9900
C52 C53 1.509(9)
C52 H52A 0.9900
C52 H52B 0.9900
C53 H53A 0.9800
C53 H53B 0.9800
C53 H53C 0.9800
C54 C55 1.512(9)
C54 H54A 0.9900
C54 H54B 0.9900
C55 C56 1.517(11)
C55 H55A 0.9900
C55 H55B 0.9900
C56 C57 1.440(12)
C56 C57' 1.514(11)
C57 H57A 0.9800
C57 H57B 0.9800
C57 H57C 0.9800
C57' H57D 0.9800
C57' H57E 0.9800
C57' H57F 0.9800
N4 C66 1.516(8)
N4 C58 1.521(8)
N4 C62 1.523(8)
N4 C70 1.525(8)
C58 C59 1.514(9)
C58 H58A 0.9900
C58 H58B 0.9900
C59 C60 1.516(9)
C59 H59A 0.9900
C59 H59B 0.9900
C60 C61 1.507(10)
C60 H60A 0.9900
C60 H60B 0.9900
C61 H61A 0.9800
C61 H61B 0.9800
C61 H61C 0.9800
C62 C63 1.505(9)
C62 H62A 0.9900
C62 H62B 0.9900
C63 C64 1.510(9)
C63 H63A 0.9900
C63 H63B 0.9900
C64 C65 1.527(10)
C64 H64A 0.9900
C64 H64B 0.9900
C65 H65A 0.9800
C65 H65B 0.9800
C65 H65C 0.9800
C66 C67 1.510(9)
C66 H66A 0.9900
C66 H66B 0.9900
C67 C68 1.539(9)
C67 H67A 0.9900
C67 H67B 0.9900
C68 C69 1.519(9)
C68 H68A 0.9900
C68 H68B 0.9900
C69 H69A 0.9800
C69 H69B 0.9800
C69 H69C 0.9800
C70 C71 1.527(10)
C70 H70A 0.9900
C70 H70B 0.9900
C71 C72 1.461(15)
C71 C72' 1.572(10)
C72 C73 1.478(18)
C72 H72A 0.9900
C72 H72B 0.9900
C73 H73A 0.9800
C73 H73B 0.9800
C73 H73C 0.9800
C72' C73' 1.550(11)
C72' H72C 0.9900
C72' H72D 0.9900
C73' H73D 0.9800
C73' H73E 0.9800
C73' H73F 0.9800
N5 C82 1.512(8)
N5 C74 1.515(9)
N5 C86 1.516(9)
N5 C78 1.530(8)
C74 C75 1.522(10)
C74 H74A 0.9900
C74 H74B 0.9900
C75 C76 1.530(10)
C75 H75A 0.9900
C75 H75B 0.9900
C76 C77 1.497(12)
C76 H76A 0.9900
C76 H76B 0.9900
C77 H77A 0.9800
C77 H77B 0.9800
C77 H77C 0.9800
C78 C79 1.500(9)
C78 H78A 0.9900
C78 H78B 0.9900
C79 C80 1.530(9)
C79 H79A 0.9900
C79 H79B 0.9900
C80 C81 1.481(10)
C80 H80A 0.9900
C80 H80B 0.9900
C81 H81A 0.9800
C81 H81B 0.9800
C81 H81C 0.9800
C82 C83 1.533(9)
C82 H82A 0.9900
C82 H82B 0.9900
C83 C84 1.519(9)
C83 H83A 0.9900
C83 H83B 0.9900
C84 C85 1.523(10)
C84 H84A 0.9900
C84 H84B 0.9900
C85 H85A 0.9800
C85 H85B 0.9800
C85 H85C 0.9800
C86 C87 1.511(11)
C86 H86A 0.9900
C86 H86B 0.9900
C87 C88 1.508(17)
C87 C88' 1.547(12)
C88 C89 1.46(2)
C88 H88A 0.9900
C88 H88B 0.9900
C89 H89A 0.9800
C89 H89B 0.9800
C89 H89C 0.9800
C88' C89' 1.535(12)
C88' H88C 0.9900
C88' H88D 0.9900
C89' H89D 0.9800
C89' H89E 0.9800
C89' H89F 0.9800
N6 C98 1.522(9)
N6 C90 1.529(9)
N6 C102 1.536(10)
N6 C94 1.558(9)
C90 C91 1.498(13)
C91 C92 1.518(13)
C92 C93 1.498(12)
C94 C95 1.513(13)
C95 C96 1.519(13)
C96 C97 1.480(15)
C98 C99 1.519(11)
C99 C100 1.544(13)
C100 C101 1.523(13)
C102 C103 1.509(11)
C103 C104 1.537(12)
C104 C105 1.501(12)
C90' C91' 1.496(13)
C91' C92' 1.523(13)
C92' C93' 1.495(12)
C94' C95' 1.514(13)
C95' C96' 1.514(13)
C96' C97' 1.481(15)
C98' C99' 1.519(11)
C99' C10A 1.542(12)
C10A C10B 1.515(12)
C10C C10D 1.513(11)
C10D C10E 1.531(12)
C10E C10F 1.501(12)
Cl10 C106 1.726(10)
Cl11 C106 1.742(10)
C106 H10C 0.9900
C106 H10D 0.9900
C107 Cl13 1.67(2)
C107 Cl12 1.73(2)
C107 H10E 0.9900
C107 H10F 0.9900
